data_7062411
loop_
_publ_author_name
'Balashova, Tatyana V.'
'Arsenyev, Maxim V.'
'Polyakova, Svetlana K.'
'Ilichev, Vasily A.'
'Rumyantcev, Roman V.'
'Fukin, Georgy K.'
'Yablonskiy, Artem N.'
'Bochkarev, Mikhail N.'

_publ_section_title
;
 New NIR-luminescent lanthanide complexes with tridentate
 oxybenzophenanthroline ligands
;
_journal_issue 19
_journal_name_full 'New Journal of Chemistry'
_journal_page_first 9164
_journal_page_last 9173
_journal_paper_doi 10.1039/D3NJ00625E
_journal_volume 47
_journal_year 2023
_chemical_formula_moiety 'C72 H75 N6 O3 Yb, 2.21(C4 H10 O2)'
_chemical_formula_sum 'C80.86 H97.15 N6 O7.42 Yb'
_chemical_formula_weight 1444.87
_space_group_crystal_system triclinic
_space_group_IT_number 2
_space_group_name_Hall '-P 1'
_space_group_name_H-M_alt 'P -1'
_atom_sites_solution_hydrogens geom
_atom_sites_solution_primary dual
_atom_sites_solution_secondary difmap
_audit_creation_method SHELXL-2018/3
_audit_update_record
;
2023-03-30 deposited with the CCDC.	2023-04-11 downloaded from the CCDC.
;
_cell_angle_alpha 89.019(2)
_cell_angle_beta 78.465(2)
_cell_angle_gamma 78.817(2)
_cell_formula_units_Z 4
_cell_length_a 13.6724(9)
_cell_length_b 19.0215(12)
_cell_length_c 28.6433(18)
_cell_measurement_reflns_used 9710
_cell_measurement_temperature 100(2)
_cell_measurement_theta_max 27.14
_cell_measurement_theta_min 2.18
_cell_volume 7158.4(8)
_computing_cell_refinement SAINT
_computing_data_collection APEX3
_computing_data_reduction SAINT
_computing_molecular_graphics 'Mercury 2022.3.0'
_computing_publication_material 'Mercury 2022.3.0'
_computing_structure_refinement 'SHELXL 2017/1'
_computing_structure_solution 'SHELXT 2014/5'
_diffrn_ambient_temperature 100(2)
_diffrn_measured_fraction_theta_full 0.996
_diffrn_measured_fraction_theta_max 0.996
_diffrn_measurement_device_type 'Bruker D8 Quest (CMOS)'
_diffrn_measurement_method '\w scans'
_diffrn_radiation_type MoK\a
_diffrn_radiation_wavelength 0.71073
_diffrn_reflns_av_R_equivalents 0.0641
_diffrn_reflns_av_unetI/netI 0.0986
_diffrn_reflns_Laue_measured_fraction_full 0.996
_diffrn_reflns_Laue_measured_fraction_max 0.996
_diffrn_reflns_limit_h_max 17
_diffrn_reflns_limit_h_min -17
_diffrn_reflns_limit_k_max 23
_diffrn_reflns_limit_k_min -23
_diffrn_reflns_limit_l_max 35
_diffrn_reflns_limit_l_min -35
_diffrn_reflns_number 83034
_diffrn_reflns_point_group_measured_fraction_full 0.996
_diffrn_reflns_point_group_measured_fraction_max 0.996
_diffrn_reflns_theta_full 25.242
_diffrn_reflns_theta_max 26.373
_diffrn_reflns_theta_min 2.052
_diffrn_source \^A
_exptl_absorpt_coefficient_mu 1.366
_exptl_absorpt_correction_T_max 0.8878
_exptl_absorpt_correction_T_min 0.7185
_exptl_absorpt_correction_type multi-scan
_exptl_absorpt_process_details SADABS-2016/2
_exptl_crystal_colour black
_exptl_crystal_density_diffrn 1.341
_exptl_crystal_description plate
_exptl_crystal_F_000 3015
_exptl_crystal_size_max 0.260
_exptl_crystal_size_mid 0.070
_exptl_crystal_size_min 0.030
_refine_diff_density_max 1.694
_refine_diff_density_min -1.582
_refine_diff_density_rms 0.121
_refine_ls_extinction_method none
_refine_ls_goodness_of_fit_ref 1.036
_refine_ls_hydrogen_treatment constr
_refine_ls_matrix_type full
_refine_ls_number_parameters 1529
_refine_ls_number_reflns 29162
_refine_ls_number_restraints 58
_refine_ls_restrained_S_all 1.036
_refine_ls_R_factor_all 0.0822
_refine_ls_R_factor_gt 0.0515
_refine_ls_shift/su_max 0.002
_refine_ls_shift/su_mean 0.000
_refine_ls_structure_factor_coef Fsqd
_refine_ls_weighting_details 'w=1/[\s^2^(Fo^2^)+(0.0499P)^2^] where P=(Fo^2^+2Fc^2^)/3'
_refine_ls_weighting_scheme calc
_refine_ls_wR_factor_gt 0.1027
_refine_ls_wR_factor_ref 0.1104
_reflns_Friedel_coverage 0.000
_reflns_number_gt 20303
_reflns_number_total 29162
_reflns_threshold_expression 'I > 2\s(I)'
_cod_data_source_file d3nj00625e2.cif
_cod_data_source_block Yb(onn)3
_cod_depositor_comments 'Adding full bibliography for 7062410--7062413.cif.'
_cod_database_code 7062411
_shelx_shelxl_version_number 2018/3
_shelx_space_group_comment
;
The symmetry employed for this shelxl refinement is uniquely defined
by the following loop, which should always be used as a source of
symmetry information in preference to the above space-group names.
They are only intended as comments.
;
_shelx_estimated_absorpt_t_min 0.718
_shelx_estimated_absorpt_t_max 0.960

loop_
_space_group_symop_operation_xyz
'x, y, z'
'-x, -y, -z'

loop_
_atom_site_label
_atom_site_type_symbol
_atom_site_fract_x
_atom_site_fract_y
_atom_site_fract_z
_atom_site_U_iso_or_equiv
_atom_site_adp_type
_atom_site_occupancy
_atom_site_site_symmetry_order
_atom_site_calc_flag
_atom_site_refinement_flags_posn
_atom_site_refinement_flags_adp
_atom_site_refinement_flags_occupancy
_atom_site_disorder_assembly
_atom_site_disorder_group
Yb1A Yb 0.54136(2) 0.74167(2) 0.93916(2) 0.01308(6) Uani 1 1 d . . . . .
O1A O 0.6990(2) 0.75202(15) 0.90170(10) 0.0176(7) Uani 1 1 d . . . . .
O2A O 0.4923(2) 0.70834(15) 0.87412(10) 0.0164(7) Uani 1 1 d . . . . .
O3A O 0.3742(2) 0.79442(15) 0.95449(10) 0.0160(7) Uani 1 1 d . . . . .
N1A N 0.6530(3) 0.62671(18) 0.90856(12) 0.0140(8) Uani 1 1 d . . . . .
N2A N 0.4655(3) 0.62738(18) 0.96105(12) 0.0160(9) Uani 1 1 d . . . . .
N3A N 0.5057(3) 0.84063(18) 0.88544(12) 0.0124(8) Uani 1 1 d . . . . .
N4A N 0.5820(3) 0.86272(18) 0.96318(12) 0.0142(8) Uani 1 1 d . . . . .
N5A N 0.4549(3) 0.76274(18) 1.02796(12) 0.0133(8) Uani 1 1 d . . . . .
N6A N 0.6519(3) 0.69680(19) 1.00596(13) 0.0186(9) Uani 1 1 d . . . . .
C1A C 0.7705(4) 0.6993(2) 0.88036(15) 0.0175(11) Uani 1 1 d . . . . .
C2A C 0.8678(3) 0.7062(2) 0.85749(16) 0.0170(10) Uani 1 1 d . . . . .
C3A C 0.9359(4) 0.6441(3) 0.83683(16) 0.0215(11) Uani 1 1 d . . . . .
H3AA H 1.001950 0.650066 0.821275 0.026 Uiso 1 1 calc R U . . .
C4A C 0.9160(3) 0.5750(2) 0.83697(15) 0.0196(11) Uani 1 1 d . . . . .
C5A C 0.8168(3) 0.5661(2) 0.86044(15) 0.0164(10) Uani 1 1 d . . . . .
C6A C 0.7777(4) 0.5026(2) 0.86554(15) 0.0214(11) Uani 1 1 d . . . . .
H6AA H 0.819949 0.459405 0.851600 0.026 Uiso 1 1 calc R U . . .
C7A C 0.6810(4) 0.5003(2) 0.88981(15) 0.0170(10) Uani 1 1 d . . . . .
C8A C 0.6374(4) 0.4367(2) 0.89383(16) 0.0250(12) Uani 1 1 d . . . . .
H8AA H 0.677413 0.392810 0.879903 0.030 Uiso 1 1 calc R U . . .
C9A C 0.5414(4) 0.4385(2) 0.91689(16) 0.0234(12) Uani 1 1 d . . . . .
H9AA H 0.514056 0.396121 0.917462 0.028 Uiso 1 1 calc R U . . .
C10A C 0.4783(4) 0.5022(2) 0.94079(15) 0.0192(11) Uani 1 1 d . . . . .
C11A C 0.3797(4) 0.5050(2) 0.96584(16) 0.0223(11) Uani 1 1 d . . . . .
H11A H 0.349828 0.463672 0.967332 0.027 Uiso 1 1 calc R U . . .
C12A C 0.3257(4) 0.5671(2) 0.98825(17) 0.0225(11) Uani 1 1 d . . . . .
H12A H 0.258457 0.569630 1.005950 0.027 Uiso 1 1 calc R U . . .
C13A C 0.3719(4) 0.6275(2) 0.98460(16) 0.0216(11) Uani 1 1 d . . . . .
H13A H 0.333515 0.670851 0.999972 0.026 Uiso 1 1 calc R U . . .
C14A C 0.5192(3) 0.5650(2) 0.93887(15) 0.0146(10) Uani 1 1 d . . . . .
C15A C 0.6198(3) 0.5650(2) 0.91215(14) 0.0136(10) Uani 1 1 d . . . . .
C16A C 0.7460(3) 0.6294(2) 0.88277(14) 0.0130(10) Uani 1 1 d . . . . .
C17A C 0.8999(4) 0.7793(3) 0.85631(17) 0.0242(12) Uani 1 1 d . . . . .
C18A C 0.8898(4) 0.8075(3) 0.90743(17) 0.0296(12) Uani 1 1 d . . . . .
H18A H 0.935394 0.774429 0.923821 0.044 Uiso 1 1 calc R U . . .
H18B H 0.819385 0.811252 0.924679 0.044 Uiso 1 1 calc R U . . .
H18C H 0.908175 0.854924 0.906333 0.044 Uiso 1 1 calc R U . . .
C19A C 0.8321(4) 0.8347(2) 0.83037(18) 0.0275(12) Uani 1 1 d . . . . .
H19A H 0.837987 0.817714 0.797631 0.041 Uiso 1 1 calc R U . . .
H19B H 0.854369 0.880743 0.829800 0.041 Uiso 1 1 calc R U . . .
H19C H 0.761114 0.840782 0.847234 0.041 Uiso 1 1 calc R U . . .
C20A C 1.0106(4) 0.7755(3) 0.82993(18) 0.0319(13) Uani 1 1 d . . . . .
H20A H 1.056453 0.742068 0.846045 0.048 Uiso 1 1 calc R U . . .
H20B H 1.027670 0.823198 0.829965 0.048 Uiso 1 1 calc R U . . .
H20C H 1.018289 0.758739 0.796988 0.048 Uiso 1 1 calc R U . . .
C21A C 0.9999(4) 0.5123(3) 0.81301(18) 0.0320(13) Uani 1 1 d . . . . .
C22A C 0.9666(4) 0.4781(3) 0.77202(18) 0.0414(15) Uani 1 1 d . . . . .
H22A H 0.903716 0.460568 0.784375 0.062 Uiso 1 1 calc R U . . .
H22B H 1.020180 0.437888 0.757802 0.062 Uiso 1 1 calc R U . . .
H22C H 0.954717 0.513893 0.747748 0.062 Uiso 1 1 calc R U . . .
C23A C 1.0266(4) 0.4548(3) 0.8502(2) 0.0423(15) Uani 1 1 d . . . . .
H23A H 0.965012 0.437694 0.865533 0.063 Uiso 1 1 calc R U . . .
H23B H 1.054275 0.476016 0.874413 0.063 Uiso 1 1 calc R U . . .
H23C H 1.077335 0.414422 0.834127 0.063 Uiso 1 1 calc R U . . .
C24A C 1.0993(4) 0.5363(3) 0.7909(2) 0.0489(17) Uani 1 1 d . . . . .
H24A H 1.149911 0.494753 0.776388 0.073 Uiso 1 1 calc R U . . .
H24B H 1.124813 0.557836 0.815758 0.073 Uiso 1 1 calc R U . . .
H24C H 1.086851 0.571700 0.766449 0.073 Uiso 1 1 calc R U . . .
C25A C 0.4458(3) 0.7545(2) 0.84769(15) 0.0135(10) Uani 1 1 d . . . . .
C26A C 0.3877(3) 0.7383(2) 0.81614(14) 0.0116(9) Uani 1 1 d . . . . .
C27A C 0.3403(3) 0.7962(2) 0.79115(14) 0.0144(10) Uani 1 1 d . . . . .
H27A H 0.297404 0.784756 0.771297 0.017 Uiso 1 1 calc R U . . .
C28A C 0.3496(3) 0.8666(2) 0.79248(15) 0.0152(10) Uani 1 1 d . . . . .
C29A C 0.4118(3) 0.8845(2) 0.82338(15) 0.0138(10) Uani 1 1 d . . . . .
C30A C 0.4362(3) 0.9513(2) 0.82969(15) 0.0187(11) Uani 1 1 d . . . . .
H30A H 0.415402 0.989384 0.809730 0.022 Uiso 1 1 calc R U . . .
C31A C 0.4893(4) 0.9639(2) 0.86389(16) 0.0192(11) Uani 1 1 d . . . . .
C32A C 0.5151(4) 1.0321(3) 0.87190(17) 0.0303(13) Uani 1 1 d . . . . .
H32A H 0.497232 1.070972 0.852010 0.036 Uiso 1 1 calc R U . . .
C33A C 0.5640(4) 1.0419(3) 0.90681(18) 0.0330(14) Uani 1 1 d . . . . .
H33A H 0.580714 1.087287 0.910866 0.040 Uiso 1 1 calc R U . . .
C34A C 0.5915(4) 0.9847(2) 0.93831(16) 0.0227(11) Uani 1 1 d . . . . .
C35A C 0.6393(4) 0.9939(3) 0.97637(17) 0.0290(12) Uani 1 1 d . . . . .
H35A H 0.658258 1.038209 0.981368 0.035 Uiso 1 1 calc R U . . .
C36A C 0.6581(4) 0.9375(3) 1.00619(17) 0.0272(12) Uani 1 1 d . . . . .
H36A H 0.692239 0.941869 1.031484 0.033 Uiso 1 1 calc R U . . .
C37A C 0.6266(4) 0.8747(2) 0.99883(16) 0.0209(11) Uani 1 1 d . . . . .
H37A H 0.637401 0.837249 1.020730 0.025 Uiso 1 1 calc R U . . .
C38A C 0.5662(3) 0.9180(2) 0.93263(15) 0.0173(10) Uani 1 1 d . . . . .
C39A C 0.5198(3) 0.9065(2) 0.89303(15) 0.0127(10) Uani 1 1 d . . . . .
C40A C 0.4552(3) 0.8286(2) 0.85155(15) 0.0128(10) Uani 1 1 d . . . . .
C41A C 0.3719(4) 0.6617(2) 0.81076(17) 0.0214(11) Uani 1 1 d . . . . .
C42A C 0.3054(4) 0.6546(3) 0.77370(17) 0.0269(12) Uani 1 1 d . . . . .
H42A H 0.339974 0.666913 0.742134 0.040 Uiso 1 1 calc R U . . .
H42B H 0.239479 0.687188 0.782759 0.040 Uiso 1 1 calc R U . . .
H42C H 0.294898 0.605144 0.772805 0.040 Uiso 1 1 calc R U . . .
C43A C 0.3180(4) 0.6361(3) 0.85844(17) 0.0335(14) Uani 1 1 d . . . . .
H43A H 0.358083 0.639297 0.882838 0.050 Uiso 1 1 calc R U . . .
H43B H 0.311176 0.586202 0.854804 0.050 Uiso 1 1 calc R U . . .
H43C H 0.250330 0.666325 0.868085 0.050 Uiso 1 1 calc R U . . .
C44A C 0.4750(4) 0.6119(3) 0.7941(2) 0.0436(16) Uani 1 1 d . . . . .
H44A H 0.518709 0.614820 0.816950 0.065 Uiso 1 1 calc R U . . .
H44B H 0.507203 0.626536 0.762703 0.065 Uiso 1 1 calc R U . . .
H44C H 0.464980 0.562526 0.791931 0.065 Uiso 1 1 calc R U . . .
C45A C 0.2909(4) 0.9238(2) 0.76406(15) 0.0190(11) Uani 1 1 d . . . . .
C46A C 0.3648(4) 0.9568(2) 0.72646(16) 0.0248(12) Uani 1 1 d . . . . .
H46A H 0.409452 0.978505 0.742210 0.037 Uiso 1 1 calc R U . . .
H46B H 0.326047 0.993672 0.709362 0.037 Uiso 1 1 calc R U . . .
H46C H 0.406079 0.919313 0.703832 0.037 Uiso 1 1 calc R U . . .
C47A C 0.2182(4) 0.9805(2) 0.79861(16) 0.0267(12) Uani 1 1 d . . . . .
H47A H 0.257288 1.003221 0.816981 0.040 Uiso 1 1 calc R U . . .
H47B H 0.169492 0.957517 0.820405 0.040 Uiso 1 1 calc R U . . .
H47C H 0.181254 1.016892 0.780493 0.040 Uiso 1 1 calc R U . . .
C48A C 0.2234(4) 0.8914(3) 0.73659(16) 0.0251(12) Uani 1 1 d . . . . .
H48A H 0.266518 0.856668 0.712560 0.038 Uiso 1 1 calc R U . . .
H48B H 0.183851 0.929755 0.720856 0.038 Uiso 1 1 calc R U . . .
H48C H 0.177060 0.867362 0.758875 0.038 Uiso 1 1 calc R U . . .
C49A C 0.3151(3) 0.8144(2) 0.99522(15) 0.0147(10) Uani 1 1 d . . . . .
C50A C 0.2146(3) 0.8511(2) 1.00163(16) 0.0173(10) Uani 1 1 d . . . . .
C51A C 0.1633(4) 0.8717(3) 1.04841(17) 0.0306(13) Uani 1 1 d . . . . .
H51A H 0.095658 0.898174 1.051868 0.037 Uiso 1 1 calc R U . . .
C52A C 0.1999(4) 0.8577(3) 1.09000(17) 0.0333(14) Uani 1 1 d D . . . .
C53A C 0.3005(4) 0.8164(2) 1.08512(16) 0.0215(11) Uani 1 1 d . . . . .
C54A C 0.3526(4) 0.7933(2) 1.12177(16) 0.0201(11) Uani 1 1 d . . . . .
H54A H 0.317889 0.802512 1.153919 0.024 Uiso 1 1 calc R U . . .
C55A C 0.4520(4) 0.7577(2) 1.11274(16) 0.0175(10) Uani 1 1 d . . . . .
C56A C 0.5089(4) 0.7356(2) 1.14965(16) 0.0210(11) Uani 1 1 d . . . . .
H56A H 0.476354 0.744848 1.182095 0.025 Uiso 1 1 calc R U . . .
C57A C 0.6068(4) 0.7022(2) 1.13899(16) 0.0236(12) Uani 1 1 d . . . . .
H57A H 0.642027 0.688010 1.164081 0.028 Uiso 1 1 calc R U . . .
C58A C 0.6597(4) 0.6874(2) 1.09028(16) 0.0204(11) Uani 1 1 d . . . . .
C59A C 0.7622(4) 0.6538(3) 1.07780(18) 0.0375(14) Uani 1 1 d . . . . .
H59A H 0.800145 0.638390 1.101743 0.045 Uiso 1 1 calc R U . . .
C60A C 0.8067(4) 0.6436(3) 1.03076(19) 0.0431(16) Uani 1 1 d . . . . .
H60A H 0.876243 0.621146 1.021578 0.052 Uiso 1 1 calc R U . . .
C61A C 0.7490(4) 0.6663(3) 0.99607(18) 0.0300(13) Uani 1 1 d . . . . .
H61A H 0.781861 0.659382 0.963508 0.036 Uiso 1 1 calc R U . . .
C62A C 0.6074(3) 0.7074(2) 1.05277(15) 0.0152(10) Uani 1 1 d . . . . .
C63A C 0.5016(4) 0.7434(2) 1.06411(15) 0.0150(10) Uani 1 1 d . . . . .
C64A C 0.3573(3) 0.7975(2) 1.03756(15) 0.0139(10) Uani 1 1 d . . . . .
C65A C 0.1645(3) 0.8739(2) 0.95877(16) 0.0198(11) Uani 1 1 d . . . . .
C66A C 0.1807(4) 0.8114(3) 0.92310(17) 0.0272(12) Uani 1 1 d . . . . .
H66A H 0.147831 0.773215 0.938496 0.041 Uiso 1 1 calc R U . . .
H66B H 0.253782 0.792826 0.912488 0.041 Uiso 1 1 calc R U . . .
H66C H 0.150904 0.828211 0.895558 0.041 Uiso 1 1 calc R U . . .
C67A C 0.2145(4) 0.9348(3) 0.93396(18) 0.0345(14) Uani 1 1 d . . . . .
H67A H 0.197598 0.976890 0.955407 0.052 Uiso 1 1 calc R U . . .
H67B H 0.189043 0.947443 0.904665 0.052 Uiso 1 1 calc R U . . .
H67C H 0.288530 0.918562 0.926090 0.052 Uiso 1 1 calc R U . . .
C68A C 0.0500(4) 0.9016(3) 0.97353(18) 0.0327(13) Uani 1 1 d . . . . .
H68A H 0.037145 0.943295 0.995061 0.049 Uiso 1 1 calc R U . . .
H68B H 0.017808 0.863729 0.989884 0.049 Uiso 1 1 calc R U . . .
H68C H 0.021662 0.915404 0.945145 0.049 Uiso 1 1 calc R U . . .
C69A C 0.1431(7) 0.8999(6) 1.1377(3) 0.029(2) Uani 0.483(7) 1 d D U P A 1
C70A C 0.2021(9) 0.9462(6) 1.1598(4) 0.033(2) Uani 0.483(7) 1 d D U P A 1
H70A H 0.263988 0.916147 1.166835 0.049 Uiso 0.483(7) 1 calc R U P A 1
H70B H 0.159549 0.968918 1.189382 0.049 Uiso 0.483(7) 1 calc R U P A 1
H70C H 0.220515 0.983266 1.137442 0.049 Uiso 0.483(7) 1 calc R U P A 1
C71A C 0.0183(8) 0.9121(7) 1.1315(4) 0.035(2) Uani 0.483(7) 1 d D U P A 1
H71A H 0.005046 0.950710 1.109114 0.053 Uiso 0.483(7) 1 calc R U P A 1
H71B H -0.026763 0.924892 1.162516 0.053 Uiso 0.483(7) 1 calc R U P A 1
H71C H 0.005531 0.867644 1.119196 0.053 Uiso 0.483(7) 1 calc R U P A 1
C72A C 0.1129(9) 0.8404(7) 1.1738(4) 0.040(2) Uani 0.483(7) 1 d D U P A 1
H72A H 0.174639 0.810053 1.180733 0.060 Uiso 0.483(7) 1 calc R U P A 1
H72B H 0.074470 0.810947 1.159669 0.060 Uiso 0.483(7) 1 calc R U P A 1
H72C H 0.070763 0.863351 1.203374 0.060 Uiso 0.483(7) 1 calc R U P A 1
C69C C 0.1237(8) 0.8716(5) 1.1387(3) 0.029(2) Uani 0.517(7) 1 d D U P A 2
C70C C 0.1679(9) 0.9212(6) 1.1662(4) 0.033(2) Uani 0.517(7) 1 d D U P A 2
H70D H 0.235456 0.897115 1.170647 0.049 Uiso 0.517(7) 1 calc R U P A 2
H70E H 0.123081 0.933475 1.197392 0.049 Uiso 0.517(7) 1 calc R U P A 2
H70F H 0.173621 0.965091 1.148286 0.049 Uiso 0.517(7) 1 calc R U P A 2
C71C C 0.0406(8) 0.9493(5) 1.1321(4) 0.035(2) Uani 0.517(7) 1 d D U P A 2
H71D H 0.072499 0.976742 1.106198 0.053 Uiso 0.517(7) 1 calc R U P A 2
H71E H 0.023172 0.977795 1.161837 0.053 Uiso 0.517(7) 1 calc R U P A 2
H71F H -0.021320 0.937665 1.124553 0.053 Uiso 0.517(7) 1 calc R U P A 2
C72C C 0.1062(9) 0.8007(6) 1.1655(4) 0.040(2) Uani 0.517(7) 1 d D U P A 2
H72D H 0.170461 0.775237 1.172985 0.060 Uiso 0.517(7) 1 calc R U P A 2
H72E H 0.081693 0.770108 1.145028 0.060 Uiso 0.517(7) 1 calc R U P A 2
H72F H 0.055534 0.812757 1.195048 0.060 Uiso 0.517(7) 1 calc R U P A 2
Yb1B Yb 0.50885(2) 0.74391(2) 0.45359(2) 0.01322(6) Uani 1 1 d . . . . .
O1B O 0.6698(2) 0.69673(15) 0.41953(10) 0.0179(7) Uani 1 1 d . . . . .
O2B O 0.4655(2) 0.79331(15) 0.38677(10) 0.0166(7) Uani 1 1 d . . . . .
O3B O 0.3467(2) 0.72772(15) 0.46419(10) 0.0152(7) Uani 1 1 d . . . . .
N1B N 0.6140(3) 0.83444(18) 0.42550(12) 0.0127(8) Uani 1 1 d . . . . .
N2B N 0.4212(3) 0.87678(18) 0.47427(12) 0.0168(9) Uani 1 1 d . . . . .
N3B N 0.4951(3) 0.65564(18) 0.39594(12) 0.0146(8) Uani 1 1 d . . . . .
N4B N 0.5617(3) 0.61071(18) 0.47688(12) 0.0146(8) Uani 1 1 d . . . . .
N5B N 0.4139(3) 0.74442(17) 0.54032(12) 0.0133(8) Uani 1 1 d . . . . .
N6B N 0.6109(3) 0.75751(18) 0.52294(12) 0.0141(8) Uani 1 1 d . . . . .
C1B C 0.7384(4) 0.7321(2) 0.39885(15) 0.0157(10) Uani 1 1 d . . . . .
C2B C 0.8367(3) 0.7018(2) 0.37617(15) 0.0155(10) Uani 1 1 d . . . . .
C3B C 0.9015(4) 0.7489(2) 0.35485(15) 0.0180(10) Uani 1 1 d . . . . .
H3BA H 0.968712 0.727436 0.339585 0.022 Uiso 1 1 calc R U . . .
C4B C 0.8760(4) 0.8224(2) 0.35425(15) 0.0178(11) Uani 1 1 d . U . . .
C5B C 0.7753(4) 0.8558(2) 0.37781(14) 0.0162(10) Uani 1 1 d . . . . .
C6B C 0.7310(4) 0.9295(2) 0.38173(15) 0.0204(11) Uani 1 1 d . . . . .
H6BA H 0.770605 0.962938 0.367365 0.024 Uiso 1 1 calc R U . . .
C7B C 0.6326(4) 0.9549(2) 0.40562(15) 0.0183(11) Uani 1 1 d . . . . .
C8B C 0.5846(4) 1.0292(2) 0.40950(16) 0.0224(11) Uani 1 1 d . . . . .
H8BA H 0.622183 1.063720 0.395053 0.027 Uiso 1 1 calc R U . . .
C9B C 0.4898(4) 1.0511(2) 0.43258(16) 0.0225(11) Uani 1 1 d . . . . .
H9BA H 0.460782 1.100836 0.434124 0.027 Uiso 1 1 calc R U . . .
C10B C 0.4294(4) 1.0012(2) 0.45542(16) 0.0188(11) Uani 1 1 d . . . . .
C11B C 0.3280(4) 1.0218(2) 0.47961(17) 0.0248(12) Uani 1 1 d . . . . .
H11B H 0.296230 1.071027 0.482129 0.030 Uiso 1 1 calc R U . . .
C12B C 0.2750(4) 0.9713(2) 0.49946(17) 0.0239(11) Uani 1 1 d . . . . .
H12B H 0.205841 0.984557 0.515313 0.029 Uiso 1 1 calc R U . . .
C13B C 0.3251(4) 0.8994(2) 0.49587(16) 0.0224(11) Uani 1 1 d . . . . .
H13B H 0.287758 0.864518 0.509857 0.027 Uiso 1 1 calc R U . . .
C14B C 0.4731(3) 0.9277(2) 0.45380(15) 0.0162(10) Uani 1 1 d . . . . .
C15B C 0.5762(3) 0.9043(2) 0.42818(15) 0.0157(10) Uani 1 1 d . . . . .
C16B C 0.7085(3) 0.8100(2) 0.40035(15) 0.0156(10) Uani 1 1 d . . . . .
C17B C 0.8736(4) 0.6201(2) 0.37498(16) 0.0201(11) Uani 1 1 d . . . . .
C18B C 0.9854(4) 0.5971(3) 0.35227(17) 0.0279(12) Uani 1 1 d . . . . .
H18D H 1.026520 0.618958 0.370027 0.042 Uiso 1 1 calc R U . . .
H18E H 0.996919 0.612653 0.319166 0.042 Uiso 1 1 calc R U . . .
H18F H 1.004952 0.544757 0.352949 0.042 Uiso 1 1 calc R U . . .
C19B C 0.8098(4) 0.5851(3) 0.34636(18) 0.0298(13) Uani 1 1 d . . . . .
H19D H 0.830251 0.532817 0.346759 0.045 Uiso 1 1 calc R U . . .
H19E H 0.821420 0.601133 0.313362 0.045 Uiso 1 1 calc R U . . .
H19F H 0.737438 0.599254 0.360874 0.045 Uiso 1 1 calc R U . . .
C20B C 0.8600(4) 0.5910(2) 0.42597(17) 0.0271(12) Uani 1 1 d . . . . .
H20D H 0.900768 0.612527 0.444124 0.041 Uiso 1 1 calc R U . . .
H20E H 0.882397 0.538821 0.424599 0.041 Uiso 1 1 calc R U . . .
H20F H 0.788045 0.603296 0.441611 0.041 Uiso 1 1 calc R U . . .
C21B C 0.9537(4) 0.8668(2) 0.32882(16) 0.0219(11) Uani 1 1 d . . . . .
C22B C 0.9787(4) 0.9178(3) 0.36355(18) 0.0311(13) Uani 1 1 d . . . . .
H22D H 1.031290 0.942679 0.346639 0.047 Uiso 1 1 calc R U . . .
H22E H 1.003653 0.890283 0.389486 0.047 Uiso 1 1 calc R U . . .
H22F H 0.917288 0.952976 0.376739 0.047 Uiso 1 1 calc R U . . .
C23B C 1.0547(4) 0.8180(3) 0.30495(17) 0.0279(12) Uani 1 1 d . . . . .
H23D H 1.101364 0.847539 0.288227 0.042 Uiso 1 1 calc R U . . .
H23E H 1.041329 0.785036 0.282112 0.042 Uiso 1 1 calc R U . . .
H23F H 1.085455 0.790421 0.329358 0.042 Uiso 1 1 calc R U . . .
C24B C 0.9133(4) 0.9085(3) 0.28776(16) 0.0289(12) Uani 1 1 d . . . . .
H24D H 0.961618 0.938107 0.272745 0.043 Uiso 1 1 calc R U . . .
H24E H 0.847283 0.939400 0.300355 0.043 Uiso 1 1 calc R U . . .
H24F H 0.905235 0.874644 0.264071 0.043 Uiso 1 1 calc R U . . .
C25B C 0.4363(3) 0.7579(2) 0.35560(15) 0.0149(10) Uani 1 1 d . . . . .
C26B C 0.3937(3) 0.7884(2) 0.31748(15) 0.0168(10) Uani 1 1 d . . . . .
C27B C 0.3610(4) 0.7420(2) 0.28824(15) 0.0178(10) Uani 1 1 d . . . . .
H27B H 0.327541 0.764115 0.264203 0.021 Uiso 1 1 calc R U . . .
C28B C 0.3720(4) 0.6689(2) 0.29056(15) 0.0204(11) Uani 1 1 d . . . . .
C29B C 0.4253(4) 0.6356(2) 0.32635(15) 0.0207(11) Uani 1 1 d . . . . .
C30B C 0.4585(4) 0.5611(2) 0.33223(16) 0.0294(13) Uani 1 1 d . . . . .
H30B H 0.446148 0.527917 0.310761 0.035 Uiso 1 1 calc R U . . .
C31B C 0.5084(4) 0.5357(2) 0.36835(16) 0.0241(12) Uani 1 1 d . . . . .
C32B C 0.5510(4) 0.4609(2) 0.37307(17) 0.0309(13) Uani 1 1 d . . . . .
H32B H 0.544623 0.426631 0.350678 0.037 Uiso 1 1 calc R U . . .
C33B C 0.5999(4) 0.4390(2) 0.40886(17) 0.0302(13) Uani 1 1 d . . . . .
H33B H 0.630990 0.389934 0.409960 0.036 Uiso 1 1 calc R U . . .
C34B C 0.6061(4) 0.4879(2) 0.44536(16) 0.0203(11) Uani 1 1 d . . . . .
C35B C 0.6506(4) 0.4665(2) 0.48479(16) 0.0240(12) Uani 1 1 d . . . . .
H35B H 0.681279 0.417768 0.487807 0.029 Uiso 1 1 calc R U . . .
C36B C 0.6491(4) 0.5165(2) 0.51876(17) 0.0232(11) Uani 1 1 d . . . . .
H36B H 0.679234 0.502983 0.545526 0.028 Uiso 1 1 calc R U . . .
C37B C 0.6031(3) 0.5873(2) 0.51380(16) 0.0193(11) Uani 1 1 d . . . . .
H37B H 0.601085 0.620961 0.538270 0.023 Uiso 1 1 calc R U . . .
C38B C 0.5644(3) 0.5617(2) 0.44267(15) 0.0176(11) Uani 1 1 d . . . . .
C39B C 0.5210(3) 0.5852(2) 0.40143(15) 0.0163(10) Uani 1 1 d . . . . .
C40B C 0.4518(3) 0.6809(2) 0.35891(15) 0.0156(10) Uani 1 1 d . . . . .
C41B C 0.3790(4) 0.8691(2) 0.30999(16) 0.0207(11) Uani 1 1 d . . . . .
C42B C 0.4827(4) 0.8932(3) 0.30425(18) 0.0292(12) Uani 1 1 d . . . . .
H42D H 0.528129 0.871403 0.275068 0.044 Uiso 1 1 calc R U . . .
H42E H 0.513455 0.877852 0.331781 0.044 Uiso 1 1 calc R U . . .
H42F H 0.472175 0.945518 0.302279 0.044 Uiso 1 1 calc R U . . .
C43B C 0.3365(4) 0.8921(3) 0.26487(17) 0.0299(13) Uani 1 1 d . . . . .
H43D H 0.382495 0.867045 0.236894 0.045 Uiso 1 1 calc R U . . .
H43E H 0.330948 0.943985 0.261176 0.045 Uiso 1 1 calc R U . . .
H43F H 0.269123 0.879958 0.267901 0.045 Uiso 1 1 calc R U . . .
C44B C 0.3045(4) 0.9094(2) 0.35321(16) 0.0274(12) Uani 1 1 d . . . . .
H44D H 0.331060 0.896915 0.382238 0.041 Uiso 1 1 calc R U . . .
H44E H 0.238051 0.895609 0.356289 0.041 Uiso 1 1 calc R U . . .
H44F H 0.296940 0.961167 0.348548 0.041 Uiso 1 1 calc R U . . .
C45B C 0.3256(5) 0.6257(3) 0.25894(17) 0.0350(14) Uani 1 1 d . . . . .
C46B C 0.2617(4) 0.6736(3) 0.22850(17) 0.0319(13) Uani 1 1 d . . . . .
H46D H 0.305216 0.699981 0.206410 0.048 Uiso 1 1 calc R U . . .
H46E H 0.208211 0.707681 0.249158 0.048 Uiso 1 1 calc R U . . .
H46F H 0.230482 0.644028 0.210365 0.048 Uiso 1 1 calc R U . . .
C47B C 0.4070(6) 0.5757(3) 0.22412(19) 0.063(2) Uani 1 1 d . . . . .
H47D H 0.447749 0.604053 0.202215 0.094 Uiso 1 1 calc R U . . .
H47E H 0.374435 0.547169 0.205915 0.094 Uiso 1 1 calc R U . . .
H47F H 0.451091 0.543708 0.241800 0.094 Uiso 1 1 calc R U . . .
C48B C 0.2510(5) 0.5846(3) 0.2917(2) 0.067(2) Uani 1 1 d . . . . .
H48D H 0.212130 0.563523 0.272253 0.100 Uiso 1 1 calc R U . . .
H48E H 0.204187 0.617925 0.315465 0.100 Uiso 1 1 calc R U . . .
H48F H 0.289928 0.546424 0.307794 0.100 Uiso 1 1 calc R U . . .
C49B C 0.2796(3) 0.7303(2) 0.50384(15) 0.0136(10) Uani 1 1 d . . . . .
C50B C 0.1801(3) 0.7265(2) 0.50730(15) 0.0149(10) Uani 1 1 d . . . . .
C51B C 0.1175(3) 0.7294(2) 0.55347(16) 0.0200(11) Uani 1 1 d . . . . .
H51B H 0.048583 0.725918 0.554943 0.024 Uiso 1 1 calc R U . . .
C52B C 0.1459(3) 0.7367(2) 0.59621(15) 0.0185(10) Uani 1 1 d . . . . .
C53B C 0.2496(3) 0.7417(2) 0.59353(15) 0.0153(10) Uani 1 1 d . . . . .
C54B C 0.2974(3) 0.7478(2) 0.63225(16) 0.0179(10) Uani 1 1 d . . . . .
H54B H 0.258769 0.748665 0.663816 0.022 Uiso 1 1 calc R U . . .
C55B C 0.3996(3) 0.7527(2) 0.62536(15) 0.0161(10) Uani 1 1 d . . . . .
C56B C 0.4518(4) 0.7578(2) 0.66404(16) 0.0203(11) Uani 1 1 d . . . . .
H56B H 0.415161 0.758324 0.695971 0.024 Uiso 1 1 calc R U . . .
C57B C 0.5498(4) 0.7616(2) 0.65601(16) 0.0227(11) Uani 1 1 d . . . . .
H57B H 0.581638 0.764454 0.682314 0.027 Uiso 1 1 calc R U . . .
C58B C 0.6088(4) 0.7616(2) 0.60826(16) 0.0186(11) Uani 1 1 d . . . . .
C59B C 0.7107(4) 0.7665(2) 0.59910(17) 0.0238(11) Uani 1 1 d . . . . .
H59B H 0.744709 0.770209 0.624563 0.029 Uiso 1 1 calc R U . . .
C60B C 0.7621(4) 0.7660(3) 0.55231(17) 0.0250(12) Uani 1 1 d . . . . .
H60B H 0.831999 0.769052 0.545077 0.030 Uiso 1 1 calc R U . . .
C61B C 0.7090(4) 0.7607(2) 0.51550(17) 0.0209(11) Uani 1 1 d . . . . .
H61B H 0.745469 0.759449 0.483499 0.025 Uiso 1 1 calc R U . . .
C62B C 0.5612(3) 0.7577(2) 0.56910(15) 0.0127(10) Uani 1 1 d . . . . .
C63B C 0.4555(3) 0.7517(2) 0.57774(15) 0.0140(10) Uani 1 1 d . . . . .
C64B C 0.3146(3) 0.7389(2) 0.54744(15) 0.0126(10) Uani 1 1 d . . . . .
C65B C 0.1384(4) 0.7189(3) 0.46151(16) 0.0235(11) Uani 1 1 d . . . . .
C66B C 0.1911(4) 0.6462(3) 0.43684(17) 0.0344(14) Uani 1 1 d . . . . .
H66D H 0.175335 0.607298 0.458182 0.052 Uiso 1 1 calc R U . . .
H66E H 0.264883 0.643530 0.429300 0.052 Uiso 1 1 calc R U . . .
H66F H 0.166597 0.641434 0.407373 0.052 Uiso 1 1 calc R U . . .
C67B C 0.0236(4) 0.7228(3) 0.47182(17) 0.0330(13) Uani 1 1 d . . . . .
H67D H 0.007180 0.682731 0.491886 0.050 Uiso 1 1 calc R U . . .
H67E H 0.000576 0.719863 0.441757 0.050 Uiso 1 1 calc R U . . .
H67F H -0.010724 0.768176 0.488444 0.050 Uiso 1 1 calc R U . . .
C68B C 0.1604(4) 0.7816(3) 0.42835(17) 0.0376(14) Uani 1 1 d . . . . .
H68D H 0.124176 0.827181 0.444190 0.056 Uiso 1 1 calc R U . . .
H68E H 0.137341 0.776188 0.398586 0.056 Uiso 1 1 calc R U . . .
H68F H 0.233736 0.781032 0.421304 0.056 Uiso 1 1 calc R U . . .
C69B C 0.0679(4) 0.7403(3) 0.64363(17) 0.0316(13) Uani 1 1 d . . . . .
C70B C 0.0550(4) 0.8127(3) 0.67040(18) 0.0404(15) Uani 1 1 d . . . . .
H70G H 0.037615 0.852259 0.649319 0.061 Uiso 1 1 calc R U . . .
H70H H 0.118805 0.815904 0.680107 0.061 Uiso 1 1 calc R U . . .
H70I H 0.000443 0.815637 0.698710 0.061 Uiso 1 1 calc R U . . .
C71B C 0.0988(4) 0.6757(3) 0.67511(18) 0.0438(16) Uani 1 1 d . . . . .
H71G H 0.108234 0.630881 0.656897 0.066 Uiso 1 1 calc R U . . .
H71H H 0.045205 0.676159 0.703551 0.066 Uiso 1 1 calc R U . . .
H71I H 0.162635 0.679223 0.684715 0.066 Uiso 1 1 calc R U . . .
C72B C -0.0384(4) 0.7352(4) 0.63542(18) 0.0472(17) Uani 1 1 d . . . . .
H72G H -0.034853 0.689514 0.619289 0.071 Uiso 1 1 calc R U . . .
H72H H -0.062055 0.774864 0.615569 0.071 Uiso 1 1 calc R U . . .
H72I H -0.085974 0.738077 0.666162 0.071 Uiso 1 1 calc R U . . .

loop_
_atom_site_aniso_label
_atom_site_aniso_U_11
_atom_site_aniso_U_22
_atom_site_aniso_U_33
_atom_site_aniso_U_23
_atom_site_aniso_U_13
_atom_site_aniso_U_12
Yb1A 0.01420(12) 0.01143(11) 0.01508(11) -0.00052(8) -0.00702(9) -0.00180(8)
O1A 0.0182(19) 0.0125(17) 0.0229(18) -0.0015(13) -0.0070(15) -0.0020(13)
O2A 0.0224(19) 0.0114(16) 0.0178(17) 0.0027(13) -0.0118(15) -0.0013(13)
O3A 0.0142(19) 0.0229(18) 0.0118(16) 0.0001(13) -0.0061(14) -0.0021(13)
N1A 0.017(2) 0.014(2) 0.0119(19) 0.0019(15) -0.0082(17) -0.0020(15)
N2A 0.021(2) 0.015(2) 0.015(2) 0.0026(15) -0.0066(18) -0.0046(16)
N3A 0.014(2) 0.013(2) 0.0122(19) 0.0000(15) -0.0062(16) -0.0034(15)
N4A 0.014(2) 0.016(2) 0.015(2) -0.0019(16) -0.0063(17) -0.0037(15)
N5A 0.017(2) 0.0124(19) 0.0128(19) 0.0020(15) -0.0089(17) -0.0027(15)
N6A 0.023(3) 0.018(2) 0.016(2) -0.0011(16) -0.0089(18) -0.0007(17)
C1A 0.019(3) 0.021(3) 0.016(2) -0.001(2) -0.012(2) -0.003(2)
C2A 0.015(3) 0.019(3) 0.019(3) 0.0007(19) -0.008(2) -0.0034(19)
C3A 0.011(3) 0.033(3) 0.020(3) -0.003(2) -0.008(2) 0.001(2)
C4A 0.016(3) 0.027(3) 0.015(2) -0.003(2) -0.006(2) 0.001(2)
C5A 0.020(3) 0.016(2) 0.013(2) -0.0013(18) -0.008(2) 0.0032(19)
C6A 0.036(3) 0.013(2) 0.016(2) -0.0041(19) -0.010(2) 0.000(2)
C7A 0.028(3) 0.014(2) 0.010(2) -0.0014(18) -0.006(2) -0.002(2)
C8A 0.046(4) 0.014(3) 0.014(3) -0.0030(19) -0.006(3) -0.002(2)
C9A 0.044(4) 0.014(3) 0.017(3) -0.001(2) -0.009(3) -0.014(2)
C10A 0.037(3) 0.016(3) 0.009(2) 0.0013(18) -0.008(2) -0.011(2)
C11A 0.035(3) 0.020(3) 0.019(3) 0.006(2) -0.008(2) -0.018(2)
C12A 0.019(3) 0.024(3) 0.027(3) 0.001(2) -0.005(2) -0.010(2)
C13A 0.024(3) 0.019(3) 0.023(3) 0.000(2) -0.006(2) -0.005(2)
C14A 0.025(3) 0.013(2) 0.009(2) 0.0030(18) -0.011(2) -0.0026(19)
C15A 0.023(3) 0.011(2) 0.009(2) 0.0040(17) -0.010(2) -0.0036(19)
C16A 0.017(3) 0.013(2) 0.010(2) -0.0007(18) -0.008(2) -0.0004(18)
C17A 0.021(3) 0.029(3) 0.026(3) 0.001(2) -0.008(2) -0.008(2)
C18A 0.029(3) 0.036(3) 0.029(3) -0.005(2) -0.011(3) -0.013(2)
C19A 0.027(3) 0.025(3) 0.035(3) 0.005(2) -0.012(3) -0.011(2)
C20A 0.029(3) 0.034(3) 0.037(3) 0.000(2) -0.008(3) -0.016(2)
C21A 0.027(3) 0.029(3) 0.033(3) -0.016(2) 0.002(3) 0.004(2)
C22A 0.047(4) 0.043(4) 0.027(3) -0.015(3) 0.003(3) -0.001(3)
C23A 0.038(4) 0.033(3) 0.053(4) -0.007(3) -0.021(3) 0.014(3)
C24A 0.026(4) 0.042(4) 0.067(4) -0.018(3) 0.012(3) 0.001(3)
C25A 0.011(3) 0.018(2) 0.011(2) -0.0016(18) -0.002(2) -0.0005(18)
C26A 0.011(3) 0.013(2) 0.011(2) -0.0029(17) -0.0025(19) -0.0028(17)
C27A 0.010(3) 0.024(3) 0.008(2) -0.0005(18) -0.0033(19) 0.0007(19)
C28A 0.015(3) 0.018(3) 0.011(2) 0.0036(18) -0.004(2) 0.0015(18)
C29A 0.012(3) 0.015(2) 0.013(2) -0.0017(18) 0.000(2) -0.0003(18)
C30A 0.022(3) 0.015(3) 0.019(3) 0.0053(19) -0.005(2) -0.0033(19)
C31A 0.025(3) 0.015(3) 0.019(3) -0.0012(19) -0.005(2) -0.007(2)
C32A 0.051(4) 0.016(3) 0.030(3) 0.010(2) -0.016(3) -0.013(2)
C33A 0.059(4) 0.017(3) 0.030(3) 0.003(2) -0.018(3) -0.018(3)
C34A 0.034(3) 0.017(3) 0.022(3) 0.001(2) -0.014(2) -0.007(2)
C35A 0.042(4) 0.021(3) 0.032(3) -0.002(2) -0.015(3) -0.016(2)
C36A 0.040(4) 0.025(3) 0.023(3) -0.003(2) -0.017(3) -0.012(2)
C37A 0.026(3) 0.020(3) 0.017(3) 0.001(2) -0.003(2) -0.005(2)
C38A 0.018(3) 0.016(2) 0.017(3) -0.0072(19) -0.001(2) -0.0033(19)
C39A 0.016(3) 0.010(2) 0.013(2) -0.0017(17) -0.004(2) -0.0013(17)
C40A 0.012(3) 0.014(2) 0.013(2) 0.0018(18) -0.004(2) -0.0028(18)
C41A 0.025(3) 0.013(2) 0.031(3) -0.003(2) -0.017(2) 0.000(2)
C42A 0.033(3) 0.022(3) 0.032(3) -0.004(2) -0.018(3) -0.008(2)
C43A 0.052(4) 0.027(3) 0.032(3) 0.010(2) -0.022(3) -0.024(3)
C44A 0.041(4) 0.025(3) 0.068(4) -0.022(3) -0.033(3) 0.012(2)
C45A 0.022(3) 0.021(3) 0.013(2) 0.0036(19) -0.005(2) -0.002(2)
C46A 0.027(3) 0.031(3) 0.017(3) 0.007(2) -0.010(2) -0.002(2)
C47A 0.035(3) 0.024(3) 0.019(3) 0.004(2) -0.010(2) 0.005(2)
C48A 0.024(3) 0.030(3) 0.023(3) 0.005(2) -0.010(2) -0.003(2)
C49A 0.022(3) 0.008(2) 0.016(2) 0.0009(18) -0.007(2) -0.0063(18)
C50A 0.015(3) 0.015(2) 0.021(3) 0.0034(19) -0.003(2) -0.0005(19)
C51A 0.016(3) 0.042(3) 0.027(3) 0.009(2) 0.000(2) 0.006(2)
C52A 0.022(3) 0.052(4) 0.017(3) 0.007(2) 0.001(2) 0.011(2)
C53A 0.019(3) 0.024(3) 0.021(3) 0.008(2) -0.003(2) -0.002(2)
C54A 0.022(3) 0.025(3) 0.011(2) 0.0050(19) -0.001(2) -0.001(2)
C55A 0.024(3) 0.012(2) 0.018(3) 0.0027(19) -0.005(2) -0.0059(19)
C56A 0.028(3) 0.023(3) 0.014(2) 0.000(2) -0.012(2) -0.001(2)
C57A 0.033(3) 0.027(3) 0.016(3) 0.002(2) -0.017(2) -0.007(2)
C58A 0.024(3) 0.019(3) 0.020(3) -0.003(2) -0.012(2) 0.002(2)
C59A 0.031(4) 0.053(4) 0.027(3) -0.010(3) -0.021(3) 0.012(3)
C60A 0.023(3) 0.068(4) 0.029(3) -0.010(3) -0.013(3) 0.021(3)
C61A 0.019(3) 0.043(3) 0.024(3) -0.010(2) -0.009(2) 0.011(2)
C62A 0.025(3) 0.009(2) 0.015(2) -0.0013(18) -0.011(2) -0.0051(19)
C63A 0.024(3) 0.009(2) 0.015(2) 0.0005(18) -0.008(2) -0.0072(19)
C64A 0.014(3) 0.010(2) 0.018(2) 0.0022(18) -0.005(2) -0.0020(18)
C65A 0.019(3) 0.023(3) 0.019(3) 0.004(2) -0.010(2) -0.002(2)
C66A 0.024(3) 0.031(3) 0.028(3) -0.006(2) -0.016(2) 0.002(2)
C67A 0.050(4) 0.035(3) 0.031(3) 0.021(2) -0.027(3) -0.021(3)
C68A 0.028(3) 0.031(3) 0.039(3) -0.008(2) -0.017(3) 0.007(2)
C69A 0.024(4) 0.035(5) 0.024(3) 0.014(4) 0.000(3) 0.002(4)
C70A 0.033(4) 0.032(3) 0.029(3) -0.006(3) -0.003(3) -0.001(3)
C71A 0.032(3) 0.038(4) 0.029(3) -0.001(3) -0.001(3) 0.006(3)
C72A 0.039(3) 0.045(4) 0.034(3) 0.006(3) -0.001(3) -0.006(3)
C69C 0.024(4) 0.035(5) 0.024(3) 0.014(4) 0.000(3) 0.002(4)
C70C 0.033(4) 0.032(3) 0.029(3) -0.006(3) -0.003(3) -0.001(3)
C71C 0.032(3) 0.038(4) 0.029(3) -0.001(3) -0.001(3) 0.006(3)
C72C 0.039(3) 0.045(4) 0.034(3) 0.006(3) -0.001(3) -0.006(3)
Yb1B 0.01608(13) 0.01143(11) 0.01244(11) -0.00017(8) -0.00358(9) -0.00260(8)
O1B 0.019(2) 0.0144(17) 0.0184(17) 0.0017(13) 0.0031(14) -0.0049(13)
O2B 0.026(2) 0.0126(17) 0.0145(16) -0.0003(13) -0.0107(14) -0.0054(13)
O3B 0.0123(18) 0.0209(17) 0.0131(16) -0.0004(13) -0.0040(14) -0.0037(13)
N1B 0.018(2) 0.011(2) 0.0108(19) -0.0015(15) -0.0056(17) -0.0049(15)
N2B 0.023(3) 0.015(2) 0.015(2) 0.0003(16) -0.0089(18) -0.0046(16)
N3B 0.021(2) 0.0095(19) 0.0117(19) 0.0005(15) 0.0015(17) -0.0043(15)
N4B 0.017(2) 0.015(2) 0.0109(19) -0.0003(15) 0.0014(17) -0.0070(16)
N5B 0.015(2) 0.0076(19) 0.017(2) 0.0004(15) -0.0066(17) 0.0014(15)
N6B 0.019(2) 0.011(2) 0.013(2) 0.0019(15) -0.0043(17) -0.0034(15)
C1B 0.021(3) 0.017(3) 0.010(2) 0.0009(19) -0.005(2) -0.004(2)
C2B 0.019(3) 0.019(3) 0.010(2) -0.0002(18) -0.002(2) -0.006(2)
C3B 0.017(3) 0.025(3) 0.012(2) 0.0000(19) -0.005(2) -0.003(2)
C4B 0.024(3) 0.027(3) 0.007(2) 0.0096(19) -0.007(2) -0.014(2)
C5B 0.026(3) 0.021(3) 0.006(2) 0.0025(18) -0.006(2) -0.012(2)
C6B 0.034(3) 0.020(3) 0.013(2) 0.0066(19) -0.010(2) -0.016(2)
C7B 0.028(3) 0.016(3) 0.014(2) 0.0021(19) -0.008(2) -0.008(2)
C8B 0.038(4) 0.013(3) 0.020(3) 0.003(2) -0.010(2) -0.011(2)
C9B 0.034(3) 0.009(2) 0.026(3) -0.001(2) -0.011(3) -0.002(2)
C10B 0.029(3) 0.011(2) 0.019(3) -0.0031(19) -0.014(2) -0.001(2)
C11B 0.034(3) 0.013(3) 0.030(3) -0.001(2) -0.015(3) 0.000(2)
C12B 0.020(3) 0.018(3) 0.033(3) -0.004(2) -0.010(2) 0.002(2)
C13B 0.027(3) 0.017(3) 0.025(3) -0.001(2) -0.009(2) -0.004(2)
C14B 0.019(3) 0.019(3) 0.013(2) -0.0021(19) -0.009(2) -0.004(2)
C15B 0.022(3) 0.018(3) 0.011(2) 0.0013(19) -0.011(2) -0.006(2)
C16B 0.020(3) 0.019(3) 0.011(2) 0.0023(18) -0.007(2) -0.007(2)
C17B 0.024(3) 0.020(3) 0.016(3) -0.007(2) -0.003(2) -0.005(2)
C18B 0.022(3) 0.025(3) 0.033(3) -0.008(2) 0.001(2) -0.002(2)
C19B 0.029(3) 0.024(3) 0.034(3) -0.011(2) -0.002(3) -0.004(2)
C20B 0.028(3) 0.020(3) 0.032(3) 0.001(2) -0.005(2) -0.003(2)
C21B 0.022(3) 0.029(3) 0.019(3) 0.011(2) -0.010(2) -0.010(2)
C22B 0.029(3) 0.035(3) 0.039(3) 0.017(2) -0.021(3) -0.018(2)
C23B 0.020(3) 0.039(3) 0.029(3) 0.019(2) -0.009(2) -0.015(2)
C24B 0.025(3) 0.044(3) 0.019(3) 0.019(2) -0.007(2) -0.010(2)
C25B 0.014(3) 0.013(2) 0.014(2) -0.0016(19) 0.005(2) -0.0013(18)
C26B 0.020(3) 0.016(2) 0.014(2) 0.0025(19) 0.000(2) -0.0033(19)
C27B 0.028(3) 0.017(3) 0.010(2) 0.0025(19) -0.005(2) -0.008(2)
C28B 0.032(3) 0.023(3) 0.008(2) -0.0017(19) -0.003(2) -0.011(2)
C29B 0.035(3) 0.017(3) 0.011(2) 0.0013(19) -0.003(2) -0.009(2)
C30B 0.060(4) 0.016(3) 0.015(3) -0.001(2) -0.009(3) -0.011(2)
C31B 0.046(4) 0.012(3) 0.013(2) 0.0006(19) -0.004(2) -0.004(2)
C32B 0.065(4) 0.010(3) 0.018(3) -0.005(2) -0.012(3) -0.004(2)
C33B 0.052(4) 0.011(3) 0.023(3) -0.004(2) -0.005(3) 0.002(2)
C34B 0.024(3) 0.016(3) 0.019(3) 0.002(2) -0.002(2) -0.003(2)
C35B 0.028(3) 0.014(3) 0.027(3) 0.004(2) 0.000(2) -0.001(2)
C36B 0.026(3) 0.022(3) 0.024(3) 0.005(2) -0.010(2) -0.005(2)
C37B 0.024(3) 0.018(3) 0.019(3) 0.003(2) -0.009(2) -0.009(2)
C38B 0.020(3) 0.015(2) 0.017(2) 0.0005(19) 0.000(2) -0.0043(19)
C39B 0.024(3) 0.013(2) 0.010(2) -0.0021(18) 0.001(2) -0.0018(19)
C40B 0.019(3) 0.019(3) 0.008(2) 0.0019(18) 0.001(2) -0.0064(19)
C41B 0.030(3) 0.015(3) 0.021(3) 0.006(2) -0.013(2) -0.008(2)
C42B 0.036(4) 0.023(3) 0.033(3) 0.007(2) -0.012(3) -0.014(2)
C43B 0.044(4) 0.021(3) 0.030(3) 0.012(2) -0.017(3) -0.011(2)
C44B 0.039(3) 0.017(3) 0.028(3) 0.001(2) -0.016(3) 0.000(2)
C45B 0.068(4) 0.024(3) 0.021(3) 0.003(2) -0.021(3) -0.016(3)
C46B 0.054(4) 0.026(3) 0.025(3) 0.001(2) -0.022(3) -0.015(3)
C47B 0.130(7) 0.028(3) 0.029(3) -0.015(3) -0.044(4) 0.019(4)
C48B 0.120(7) 0.064(5) 0.055(4) 0.030(4) -0.063(4) -0.069(4)
C49B 0.019(3) 0.008(2) 0.014(2) -0.0001(17) -0.003(2) -0.0026(18)
C50B 0.018(3) 0.015(2) 0.010(2) 0.0008(18) -0.004(2) -0.0007(19)
C51B 0.013(3) 0.027(3) 0.023(3) 0.001(2) -0.010(2) -0.004(2)
C52B 0.015(3) 0.025(3) 0.014(2) -0.0002(19) -0.002(2) -0.003(2)
C53B 0.022(3) 0.012(2) 0.012(2) 0.0008(18) -0.005(2) -0.0021(19)
C54B 0.018(3) 0.018(3) 0.015(2) -0.0037(19) 0.001(2) 0.0010(19)
C55B 0.020(3) 0.014(2) 0.014(2) -0.0009(18) -0.008(2) 0.0002(19)
C56B 0.013(3) 0.037(3) 0.010(2) -0.003(2) -0.004(2) 0.000(2)
C57B 0.028(3) 0.028(3) 0.013(3) -0.001(2) -0.011(2) -0.001(2)
C58B 0.023(3) 0.013(2) 0.019(3) 0.0007(19) -0.006(2) -0.0021(19)
C59B 0.018(3) 0.030(3) 0.025(3) 0.002(2) -0.009(2) -0.002(2)
C60B 0.009(3) 0.039(3) 0.028(3) 0.003(2) -0.006(2) -0.005(2)
C61B 0.018(3) 0.022(3) 0.023(3) 0.004(2) -0.003(2) -0.006(2)
C62B 0.012(3) 0.008(2) 0.018(2) 0.0004(18) -0.005(2) 0.0012(17)
C63B 0.020(3) 0.010(2) 0.011(2) -0.0013(17) -0.004(2) 0.0012(18)
C64B 0.013(3) 0.011(2) 0.015(2) 0.0002(18) -0.008(2) 0.0007(17)
C65B 0.017(3) 0.042(3) 0.015(3) 0.000(2) -0.010(2) -0.006(2)
C66B 0.030(3) 0.053(4) 0.025(3) -0.018(3) -0.015(3) -0.007(3)
C67B 0.021(3) 0.063(4) 0.019(3) -0.003(3) -0.012(2) -0.007(3)
C68B 0.025(3) 0.067(4) 0.021(3) 0.014(3) -0.010(3) -0.003(3)
C69B 0.018(3) 0.061(4) 0.017(3) 0.000(2) -0.006(2) -0.009(3)
C70B 0.019(3) 0.071(4) 0.026(3) -0.016(3) -0.001(3) 0.000(3)
C71B 0.038(4) 0.077(5) 0.023(3) 0.017(3) -0.009(3) -0.026(3)
C72B 0.019(3) 0.108(5) 0.017(3) 0.002(3) 0.002(2) -0.023(3)

loop_
_atom_type_symbol
_atom_type_description
_atom_type_scat_dispersion_real
_atom_type_scat_dispersion_imag
_atom_type_scat_source
C C 0.0033 0.0016 'International Tables Vol C Tables 4.2.6.8 and 6.1.1.4'
H H 0.0000 0.0000 'International Tables Vol C Tables 4.2.6.8 and 6.1.1.4'
N N 0.0061 0.0033 'International Tables Vol C Tables 4.2.6.8 and 6.1.1.4'
O O 0.0106 0.0060 'International Tables Vol C Tables 4.2.6.8 and 6.1.1.4'
Yb Yb -0.3850 5.5486 'International Tables Vol C Tables 4.2.6.8 and 6.1.1.4'

loop_
_geom_angle_atom_site_label_1
_geom_angle_atom_site_label_2
_geom_angle_atom_site_label_3
_geom_angle
_geom_angle_site_symmetry_1
_geom_angle_site_symmetry_3
_geom_angle_publ_flag
O2A Yb1A O1A 95.86(11) . . ?
O2A Yb1A O3A 78.85(10) . . ?
O1A Yb1A O3A 145.41(10) . . ?
O2A Yb1A N3A 66.83(10) . . ?
O1A Yb1A N3A 78.05(11) . . ?
O3A Yb1A N3A 68.39(11) . . ?
O2A Yb1A N1A 71.93(11) . . ?
O1A Yb1A N1A 65.86(11) . . ?
O3A Yb1A N1A 140.02(11) . . ?
N3A Yb1A N1A 120.83(11) . . ?
O2A Yb1A N5A 134.32(11) . . ?
O1A Yb1A N5A 129.82(11) . . ?
O3A Yb1A N5A 63.73(10) . . ?
N3A Yb1A N5A 116.94(11) . . ?
N1A Yb1A N5A 122.23(11) . . ?
O2A Yb1A N2A 73.25(10) . . ?
O1A Yb1A N2A 129.83(11) . . ?
O3A Yb1A N2A 81.78(11) . . ?
N3A Yb1A N2A 133.58(11) . . ?
N1A Yb1A N2A 64.20(12) . . ?
N5A Yb1A N2A 76.21(11) . . ?
O2A Yb1A N4A 131.39(10) . . ?
O1A Yb1A N4A 69.71(11) . . ?
O3A Yb1A N4A 88.12(11) . . ?
N3A Yb1A N4A 64.82(11) . . ?
N1A Yb1A N4A 131.76(11) . . ?
N5A Yb1A N4A 74.88(11) . . ?
N2A Yb1A N4A 150.93(11) . . ?
O2A Yb1A N6A 144.52(10) . . ?
O1A Yb1A N6A 78.02(11) . . ?
O3A Yb1A N6A 125.03(11) . . ?
N3A Yb1A N6A 142.27(11) . . ?
N1A Yb1A N6A 73.77(11) . . ?
N5A Yb1A N6A 61.33(11) . . ?
N2A Yb1A N6A 83.99(11) . . ?
N4A Yb1A N6A 79.67(11) . . ?
O2A Yb1A C25A 20.56(10) . . ?
O1A Yb1A C25A 96.22(11) . . ?
O3A Yb1A C25A 67.24(10) . . ?
N3A Yb1A C25A 47.48(11) . . ?
N1A Yb1A C25A 90.60(11) . . ?
N5A Yb1A C25A 130.17(11) . . ?
N2A Yb1A C25A 88.85(11) . . ?
N4A Yb1A C25A 112.24(11) . . ?
N6A Yb1A C25A 164.37(11) . . ?
O2A Yb1A C1A 87.03(11) . . ?
O1A Yb1A C1A 19.56(11) . . ?
O3A Yb1A C1A 157.89(10) . . ?
N3A Yb1A C1A 90.48(11) . . ?
N1A Yb1A C1A 46.35(12) . . ?
N5A Yb1A C1A 135.85(11) . . ?
N2A Yb1A C1A 110.49(11) . . ?
N4A Yb1A C1A 88.59(11) . . ?
N6A Yb1A C1A 75.70(11) . . ?
C25A Yb1A C1A 93.96(11) . . ?
C1A O1A Yb1A 125.6(3) . . ?
C25A O2A Yb1A 122.3(3) . . ?
C49A O3A Yb1A 128.6(3) . . ?
C15A N1A C16A 120.1(4) . . ?
C15A N1A Yb1A 122.1(3) . . ?
C16A N1A Yb1A 117.4(3) . . ?
C13A N2A C14A 117.4(4) . . ?
C13A N2A Yb1A 124.8(3) . . ?
C14A N2A Yb1A 116.6(3) . . ?
C39A N3A C40A 120.0(4) . . ?
C39A N3A Yb1A 123.0(3) . . ?
C40A N3A Yb1A 116.1(3) . . ?
C37A N4A C38A 116.3(4) . . ?
C37A N4A Yb1A 127.2(3) . . ?
C38A N4A Yb1A 116.0(3) . . ?
C63A N5A C64A 118.8(4) . . ?
C63A N5A Yb1A 124.2(3) . . ?
C64A N5A Yb1A 116.9(3) . . ?
C61A N6A C62A 116.8(4) . . ?
C61A N6A Yb1A 123.8(3) . . ?
C62A N6A Yb1A 119.3(3) . . ?
O1A C1A C2A 125.1(4) . . ?
O1A C1A C16A 116.7(4) . . ?
C2A C1A C16A 118.2(4) . . ?
O1A C1A Yb1A 34.9(2) . . ?
C2A C1A Yb1A 160.0(3) . . ?
C16A C1A Yb1A 81.8(3) . . ?
C1A C2A C3A 118.1(4) . . ?
C1A C2A C17A 120.3(4) . . ?
C3A C2A C17A 121.6(4) . . ?
C4A C3A C2A 126.4(5) . . ?
C4A C3A H3AA 116.8 . . ?
C2A C3A H3AA 116.8 . . ?
C3A C4A C5A 116.7(4) . . ?
C3A C4A C21A 120.0(4) . . ?
C5A C4A C21A 123.3(4) . . ?
C6A C5A C4A 127.9(4) . . ?
C6A C5A C16A 114.5(4) . . ?
C4A C5A C16A 117.6(4) . . ?
C7A C6A C5A 122.8(4) . . ?
C7A C6A H6AA 118.6 . . ?
C5A C6A H6AA 118.6 . . ?
C6A C7A C15A 117.9(4) . . ?
C6A C7A C8A 124.0(4) . . ?
C15A C7A C8A 118.1(4) . . ?
C9A C8A C7A 121.1(4) . . ?
C9A C8A H8AA 119.4 . . ?
C7A C8A H8AA 119.4 . . ?
C8A C9A C10A 122.3(4) . . ?
C8A C9A H9AA 118.8 . . ?
C10A C9A H9AA 118.8 . . ?
C11A C10A C14A 118.3(4) . . ?
C11A C10A C9A 123.5(4) . . ?
C14A C10A C9A 118.2(4) . . ?
C12A C11A C10A 119.8(4) . . ?
C12A C11A H11A 120.1 . . ?
C10A C11A H11A 120.1 . . ?
C11A C12A C13A 118.4(5) . . ?
C11A C12A H12A 120.8 . . ?
C13A C12A H12A 120.8 . . ?
N2A C13A C12A 123.9(4) . . ?
N2A C13A H13A 118.1 . . ?
C12A C13A H13A 118.1 . . ?
N2A C14A C10A 122.2(4) . . ?
N2A C14A C15A 117.7(4) . . ?
C10A C14A C15A 120.1(4) . . ?
N1A C15A C7A 121.8(4) . . ?
N1A C15A C14A 118.3(4) . . ?
C7A C15A C14A 120.0(4) . . ?
N1A C16A C1A 114.3(4) . . ?
N1A C16A C5A 122.8(4) . . ?
C1A C16A C5A 122.9(4) . . ?
C2A C17A C18A 110.0(4) . . ?
C2A C17A C20A 112.3(4) . . ?
C18A C17A C20A 108.2(4) . . ?
C2A C17A C19A 110.9(4) . . ?
C18A C17A C19A 108.3(4) . . ?
C20A C17A C19A 106.9(4) . . ?
C17A C18A H18A 109.5 . . ?
C17A C18A H18B 109.5 . . ?
H18A C18A H18B 109.5 . . ?
C17A C18A H18C 109.5 . . ?
H18A C18A H18C 109.5 . . ?
H18B C18A H18C 109.5 . . ?
C17A C19A H19A 109.5 . . ?
C17A C19A H19B 109.5 . . ?
H19A C19A H19B 109.5 . . ?
C17A C19A H19C 109.5 . . ?
H19A C19A H19C 109.5 . . ?
H19B C19A H19C 109.5 . . ?
C17A C20A H20A 109.5 . . ?
C17A C20A H20B 109.5 . . ?
H20A C20A H20B 109.5 . . ?
C17A C20A H20C 109.5 . . ?
H20A C20A H20C 109.5 . . ?
H20B C20A H20C 109.5 . . ?
C24A C21A C22A 106.0(4) . . ?
C24A C21A C4A 112.6(4) . . ?
C22A C21A C4A 110.9(4) . . ?
C24A C21A C23A 106.3(5) . . ?
C22A C21A C23A 110.2(4) . . ?
C4A C21A C23A 110.6(4) . . ?
C21A C22A H22A 109.5 . . ?
C21A C22A H22B 109.5 . . ?
H22A C22A H22B 109.5 . . ?
C21A C22A H22C 109.5 . . ?
H22A C22A H22C 109.5 . . ?
H22B C22A H22C 109.5 . . ?
C21A C23A H23A 109.5 . . ?
C21A C23A H23B 109.5 . . ?
H23A C23A H23B 109.5 . . ?
C21A C23A H23C 109.5 . . ?
H23A C23A H23C 109.5 . . ?
H23B C23A H23C 109.5 . . ?
C21A C24A H24A 109.5 . . ?
C21A C24A H24B 109.5 . . ?
H24A C24A H24B 109.5 . . ?
C21A C24A H24C 109.5 . . ?
H24A C24A H24C 109.5 . . ?
H24B C24A H24C 109.5 . . ?
O2A C25A C26A 125.3(4) . . ?
O2A C25A C40A 117.4(4) . . ?
C26A C25A C40A 117.3(4) . . ?
O2A C25A Yb1A 37.13(18) . . ?
C26A C25A Yb1A 157.5(3) . . ?
C40A C25A Yb1A 82.1(2) . . ?
C25A C26A C27A 117.3(4) . . ?
C25A C26A C41A 120.7(4) . . ?
C27A C26A C41A 122.0(4) . . ?
C28A C27A C26A 127.4(4) . . ?
C28A C27A H27A 116.3 . . ?
C26A C27A H27A 116.3 . . ?
C27A C28A C29A 116.6(4) . . ?
C27A C28A C45A 121.2(4) . . ?
C29A C28A C45A 122.1(4) . . ?
C30A C29A C28A 127.5(4) . . ?
C30A C29A C40A 114.9(4) . . ?
C28A C29A C40A 117.6(4) . . ?
C31A C30A C29A 122.3(4) . . ?
C31A C30A H30A 118.8 . . ?
C29A C30A H30A 118.8 . . ?
C30A C31A C39A 117.9(4) . . ?
C30A C31A C32A 124.1(4) . . ?
C39A C31A C32A 117.9(4) . . ?
C33A C32A C31A 121.5(5) . . ?
C33A C32A H32A 119.2 . . ?
C31A C32A H32A 119.2 . . ?
C32A C33A C34A 121.2(5) . . ?
C32A C33A H33A 119.4 . . ?
C34A C33A H33A 119.4 . . ?
C38A C34A C35A 117.8(4) . . ?
C38A C34A C33A 119.5(4) . . ?
C35A C34A C33A 122.6(4) . . ?
C36A C35A C34A 118.8(4) . . ?
C36A C35A H35A 120.6 . . ?
C34A C35A H35A 120.6 . . ?
C35A C36A C37A 119.1(5) . . ?
C35A C36A H36A 120.5 . . ?
C37A C36A H36A 120.5 . . ?
N4A C37A C36A 124.6(4) . . ?
N4A C37A H37A 117.7 . . ?
C36A C37A H37A 117.7 . . ?
N4A C38A C34A 123.3(4) . . ?
N4A C38A C39A 117.9(4) . . ?
C34A C38A C39A 118.8(4) . . ?
N3A C39A C31A 121.4(4) . . ?
N3A C39A C38A 117.9(4) . . ?
C31A C39A C38A 120.7(4) . . ?
N3A C40A C29A 122.8(4) . . ?
N3A C40A C25A 113.5(4) . . ?
C29A C40A C25A 123.6(4) . . ?
C26A C41A C44A 109.5(4) . . ?
C26A C41A C43A 110.4(4) . . ?
C44A C41A C43A 109.7(4) . . ?
C26A C41A C42A 112.8(4) . . ?
C44A C41A C42A 107.4(4) . . ?
C43A C41A C42A 106.9(4) . . ?
C41A C42A H42A 109.5 . . ?
C41A C42A H42B 109.5 . . ?
H42A C42A H42B 109.5 . . ?
C41A C42A H42C 109.5 . . ?
H42A C42A H42C 109.5 . . ?
H42B C42A H42C 109.5 . . ?
C41A C43A H43A 109.5 . . ?
C41A C43A H43B 109.5 . . ?
H43A C43A H43B 109.5 . . ?
C41A C43A H43C 109.5 . . ?
H43A C43A H43C 109.5 . . ?
H43B C43A H43C 109.5 . . ?
C41A C44A H44A 109.5 . . ?
C41A C44A H44B 109.5 . . ?
H44A C44A H44B 109.5 . . ?
C41A C44A H44C 109.5 . . ?
H44A C44A H44C 109.5 . . ?
H44B C44A H44C 109.5 . . ?
C47A C45A C46A 112.3(4) . . ?
C47A C45A C48A 105.9(4) . . ?
C46A C45A C48A 106.2(4) . . ?
C47A C45A C28A 109.6(3) . . ?
C46A C45A C28A 110.9(4) . . ?
C48A C45A C28A 111.8(4) . . ?
C45A C46A H46A 109.5 . . ?
C45A C46A H46B 109.5 . . ?
H46A C46A H46B 109.5 . . ?
C45A C46A H46C 109.5 . . ?
H46A C46A H46C 109.5 . . ?
H46B C46A H46C 109.5 . . ?
C45A C47A H47A 109.5 . . ?
C45A C47A H47B 109.5 . . ?
H47A C47A H47B 109.5 . . ?
C45A C47A H47C 109.5 . . ?
H47A C47A H47C 109.5 . . ?
H47B C47A H47C 109.5 . . ?
C45A C48A H48A 109.5 . . ?
C45A C48A H48B 109.5 . . ?
H48A C48A H48B 109.5 . . ?
C45A C48A H48C 109.5 . . ?
H48A C48A H48C 109.5 . . ?
H48B C48A H48C 109.5 . . ?
O3A C49A C50A 125.4(4) . . ?
O3A C49A C64A 117.2(4) . . ?
C50A C49A C64A 117.4(4) . . ?
C49A C50A C51A 117.6(4) . . ?
C49A C50A C65A 121.2(4) . . ?
C51A C50A C65A 121.0(4) . . ?
C52A C51A C50A 127.5(5) . . ?
C52A C51A H51A 116.3 . . ?
C50A C51A H51A 116.3 . . ?
C51A C52A C53A 116.5(4) . . ?
C51A C52A C69C 118.9(6) . . ?
C53A C52A C69C 123.0(5) . . ?
C51A C52A C69A 120.5(5) . . ?
C53A C52A C69A 121.6(5) . . ?
C54A C53A C52A 127.2(4) . . ?
C54A C53A C64A 115.2(4) . . ?
C52A C53A C64A 117.6(4) . . ?
C55A C54A C53A 122.2(4) . . ?
C55A C54A H54A 118.9 . . ?
C53A C54A H54A 118.9 . . ?
C54A C55A C63A 117.7(4) . . ?
C54A C55A C56A 123.5(4) . . ?
C63A C55A C56A 118.9(4) . . ?
C57A C56A C55A 121.3(4) . . ?
C57A C56A H56A 119.4 . . ?
C55A C56A H56A 119.4 . . ?
C56A C57A C58A 121.4(4) . . ?
C56A C57A H57A 119.3 . . ?
C58A C57A H57A 119.3 . . ?
C59A C58A C62A 117.3(4) . . ?
C59A C58A C57A 123.0(4) . . ?
C62A C58A C57A 119.7(4) . . ?
C60A C59A C58A 119.0(5) . . ?
C60A C59A H59A 120.5 . . ?
C58A C59A H59A 120.5 . . ?
C59A C60A C61A 119.5(5) . . ?
C59A C60A H60A 120.2 . . ?
C61A C60A H60A 120.2 . . ?
N6A C61A C60A 123.8(5) . . ?
N6A C61A H61A 118.1 . . ?
C60A C61A H61A 118.1 . . ?
N6A C62A C58A 123.5(4) . . ?
N6A C62A C63A 117.4(4) . . ?
C58A C62A C63A 119.1(4) . . ?
N5A C63A C55A 122.6(4) . . ?
N5A C63A C62A 117.7(4) . . ?
C55A C63A C62A 119.7(4) . . ?
N5A C64A C53A 123.5(4) . . ?
N5A C64A C49A 113.3(4) . . ?
C53A C64A C49A 123.2(4) . . ?
C68A C65A C66A 107.4(4) . . ?
C68A C65A C50A 112.5(4) . . ?
C66A C65A C50A 111.5(4) . . ?
C68A C65A C67A 108.8(4) . . ?
C66A C65A C67A 109.3(4) . . ?
C50A C65A C67A 107.3(4) . . ?
C65A C66A H66A 109.5 . . ?
C65A C66A H66B 109.5 . . ?
H66A C66A H66B 109.5 . . ?
C65A C66A H66C 109.5 . . ?
H66A C66A H66C 109.5 . . ?
H66B C66A H66C 109.5 . . ?
C65A C67A H67A 109.5 . . ?
C65A C67A H67B 109.5 . . ?
H67A C67A H67B 109.5 . . ?
C65A C67A H67C 109.5 . . ?
H67A C67A H67C 109.5 . . ?
H67B C67A H67C 109.5 . . ?
C65A C68A H68A 109.5 . . ?
C65A C68A H68B 109.5 . . ?
H68A C68A H68B 109.5 . . ?
C65A C68A H68C 109.5 . . ?
H68A C68A H68C 109.5 . . ?
H68B C68A H68C 109.5 . . ?
C70A C69A C52A 117.0(8) . . ?
C70A C69A C72A 109.5(8) . . ?
C52A C69A C72A 105.1(8) . . ?
C70A C69A C71A 132.8(9) . . ?
C52A C69A C71A 101.3(7) . . ?
C72A C69A C71A 84.0(8) . . ?
C69A C70A H70A 109.5 . . ?
C69A C70A H70B 109.5 . . ?
H70A C70A H70B 109.5 . . ?
C69A C70A H70C 109.5 . . ?
H70A C70A H70C 109.5 . . ?
H70B C70A H70C 109.5 . . ?
C69A C71A H71A 109.5 . . ?
C69A C71A H71B 109.5 . . ?
H71A C71A H71B 109.5 . . ?
C69A C71A H71C 109.5 . . ?
H71A C71A H71C 109.5 . . ?
H71B C71A H71C 109.5 . . ?
C69A C72A H72A 109.5 . . ?
C69A C72A H72B 109.5 . . ?
H72A C72A H72B 109.5 . . ?
C69A C72A H72C 109.5 . . ?
H72A C72A H72C 109.5 . . ?
H72B C72A H72C 109.5 . . ?
C70C C69C C52A 104.4(8) . . ?
C70C C69C C72C 113.8(8) . . ?
C52A C69C C72C 113.3(7) . . ?
C70C C69C C71C 82.5(8) . . ?
C52A C69C C71C 105.4(6) . . ?
C72C C69C C71C 131.2(9) . . ?
C69C C70C H70D 109.5 . . ?
C69C C70C H70E 109.5 . . ?
H70D C70C H70E 109.5 . . ?
C69C C70C H70F 109.5 . . ?
H70D C70C H70F 109.5 . . ?
H70E C70C H70F 109.5 . . ?
C69C C71C H71D 109.5 . . ?
C69C C71C H71E 109.5 . . ?
H71D C71C H71E 109.5 . . ?
C69C C71C H71F 109.5 . . ?
H71D C71C H71F 109.5 . . ?
H71E C71C H71F 109.5 . . ?
C69C C72C H72D 109.5 . . ?
C69C C72C H72E 109.5 . . ?
H72D C72C H72E 109.5 . . ?
C69C C72C H72F 109.5 . . ?
H72D C72C H72F 109.5 . . ?
H72E C72C H72F 109.5 . . ?
O1B Yb1B O2B 95.58(11) . . ?
O1B Yb1B O3B 143.87(10) . . ?
O2B Yb1B O3B 79.78(10) . . ?
O1B Yb1B N3B 75.30(11) . . ?
O2B Yb1B N3B 66.92(11) . . ?
O3B Yb1B N3B 69.91(11) . . ?
O1B Yb1B N1B 66.16(11) . . ?
O2B Yb1B N1B 70.68(11) . . ?
O3B Yb1B N1B 140.82(11) . . ?
N3B Yb1B N1B 118.06(11) . . ?
O1B Yb1B N5B 130.88(11) . . ?
O2B Yb1B N5B 133.49(11) . . ?
O3B Yb1B N5B 64.27(11) . . ?
N3B Yb1B N5B 120.75(11) . . ?
N1B Yb1B N5B 121.18(11) . . ?
O1B Yb1B N2B 130.15(11) . . ?
O2B Yb1B N2B 72.55(10) . . ?
O3B Yb1B N2B 82.97(11) . . ?
N3B Yb1B N2B 134.19(11) . . ?
N1B Yb1B N2B 64.22(11) . . ?
N5B Yb1B N2B 74.57(11) . . ?
O1B Yb1B N4B 67.97(10) . . ?
O2B Yb1B N4B 131.89(10) . . ?
O3B Yb1B N4B 88.46(11) . . ?
N3B Yb1B N4B 65.22(11) . . ?
N1B Yb1B N4B 130.48(11) . . ?
N5B Yb1B N4B 77.81(10) . . ?
N2B Yb1B N4B 152.13(11) . . ?
O1B Yb1B N6B 77.17(11) . . ?
O2B Yb1B N6B 144.14(10) . . ?
O3B Yb1B N6B 126.03(10) . . ?
N3B Yb1B N6B 140.41(11) . . ?
N1B Yb1B N6B 74.37(11) . . ?
N5B Yb1B N6B 61.82(11) . . ?
N2B Yb1B N6B 85.40(11) . . ?
N4B Yb1B N6B 78.33(11) . . ?
O1B Yb1B C25B 93.27(11) . . ?
O2B Yb1B C25B 20.20(10) . . ?
O3B Yb1B C25B 70.19(11) . . ?
N3B Yb1B C25B 47.34(11) . . ?
N1B Yb1B C25B 87.80(11) . . ?
N5B Yb1B C25B 133.01(11) . . ?
N2B Yb1B C25B 89.39(11) . . ?
N4B Yb1B C25B 112.56(11) . . ?
N6B Yb1B C25B 161.95(11) . . ?
O1B Yb1B C1B 19.28(11) . . ?
O2B Yb1B C1B 86.04(11) . . ?
O3B Yb1B C1B 156.02(10) . . ?
N3B Yb1B C1B 86.79(11) . . ?
N1B Yb1B C1B 46.98(11) . . ?
N5B Yb1B C1B 136.90(11) . . ?
N2B Yb1B C1B 111.16(11) . . ?
N4B Yb1B C1B 86.74(11) . . ?
N6B Yb1B C1B 75.81(11) . . ?
C25B Yb1B C1B 90.08(11) . . ?
C1B O1B Yb1B 126.1(3) . . ?
C25B O2B Yb1B 122.9(3) . . ?
C49B O3B Yb1B 128.5(3) . . ?
C15B N1B C16B 119.7(4) . . ?
C15B N1B Yb1B 122.6(3) . . ?
C16B N1B Yb1B 116.9(3) . . ?
C13B N2B C14B 116.8(4) . . ?
C13B N2B Yb1B 125.7(3) . . ?
C14B N2B Yb1B 116.4(3) . . ?
C39B N3B C40B 120.1(4) . . ?
C39B N3B Yb1B 123.0(3) . . ?
C40B N3B Yb1B 116.8(3) . . ?
C37B N4B C38B 117.1(4) . . ?
C37B N4B Yb1B 126.9(3) . . ?
C38B N4B Yb1B 114.8(3) . . ?
C63B N5B C64B 119.4(4) . . ?
C63B N5B Yb1B 123.9(3) . . ?
C64B N5B Yb1B 116.7(3) . . ?
C61B N6B C62B 116.8(4) . . ?
C61B N6B Yb1B 124.5(3) . . ?
C62B N6B Yb1B 118.6(3) . . ?
O1B C1B C2B 125.4(4) . . ?
O1B C1B C16B 116.6(4) . . ?
C2B C1B C16B 118.1(4) . . ?
O1B C1B Yb1B 34.62(19) . . ?
C2B C1B Yb1B 159.9(3) . . ?
C16B C1B Yb1B 82.0(3) . . ?
C1B C2B C3B 117.8(4) . . ?
C1B C2B C17B 120.4(4) . . ?
C3B C2B C17B 121.8(4) . . ?
C4B C3B C2B 126.3(4) . . ?
C4B C3B H3BA 116.9 . . ?
C2B C3B H3BA 116.9 . . ?
C3B C4B C5B 117.6(4) . . ?
C3B C4B C21B 120.7(4) . . ?
C5B C4B C21B 121.8(4) . . ?
C6B C5B C4B 128.3(4) . . ?
C6B C5B C16B 114.1(4) . . ?
C4B C5B C16B 117.7(4) . . ?
C7B C6B C5B 122.6(4) . . ?
C7B C6B H6BA 118.7 . . ?
C5B C6B H6BA 118.7 . . ?
C6B C7B C15B 117.8(4) . . ?
C6B C7B C8B 124.0(4) . . ?
C15B C7B C8B 118.2(4) . . ?
C9B C8B C7B 122.0(4) . . ?
C9B C8B H8BA 119.0 . . ?
C7B C8B H8BA 119.0 . . ?
C8B C9B C10B 121.4(4) . . ?
C8B C9B H9BA 119.3 . . ?
C10B C9B H9BA 119.3 . . ?
C11B C10B C14B 117.3(4) . . ?
C11B C10B C9B 123.5(4) . . ?
C14B C10B C9B 119.2(4) . . ?
C12B C11B C10B 120.2(4) . . ?
C12B C11B H11B 119.9 . . ?
C10B C11B H11B 119.9 . . ?
C11B C12B C13B 118.2(5) . . ?
C11B C12B H12B 120.9 . . ?
C13B C12B H12B 120.9 . . ?
N2B C13B C12B 124.4(4) . . ?
N2B C13B H13B 117.8 . . ?
C12B C13B H13B 117.8 . . ?
N2B C14B C10B 123.0(4) . . ?
N2B C14B C15B 118.0(4) . . ?
C10B C14B C15B 118.9(4) . . ?
N1B C15B C7B 122.1(4) . . ?
N1B C15B C14B 117.7(4) . . ?
C7B C15B C14B 120.2(4) . . ?
N1B C16B C5B 123.7(4) . . ?
N1B C16B C1B 113.7(4) . . ?
C5B C16B C1B 122.6(4) . . ?
C18B C17B C2B 113.0(4) . . ?
C18B C17B C20B 106.8(4) . . ?
C2B C17B C20B 110.4(3) . . ?
C18B C17B C19B 108.7(4) . . ?
C2B C17B C19B 108.7(4) . . ?
C20B C17B C19B 109.1(4) . . ?
C17B C18B H18D 109.5 . . ?
C17B C18B H18E 109.5 . . ?
H18D C18B H18E 109.5 . . ?
C17B C18B H18F 109.5 . . ?
H18D C18B H18F 109.5 . . ?
H18E C18B H18F 109.5 . . ?
C17B C19B H19D 109.5 . . ?
C17B C19B H19E 109.5 . . ?
H19D C19B H19E 109.5 . . ?
C17B C19B H19F 109.5 . . ?
H19D C19B H19F 109.5 . . ?
H19E C19B H19F 109.5 . . ?
C17B C20B H20D 109.5 . . ?
C17B C20B H20E 109.5 . . ?
H20D C20B H20E 109.5 . . ?
C17B C20B H20F 109.5 . . ?
H20D C20B H20F 109.5 . . ?
H20E C20B H20F 109.5 . . ?
C22B C21B C24B 110.8(4) . . ?
C22B C21B C23B 107.4(4) . . ?
C24B C21B C23B 105.2(4) . . ?
C22B C21B C4B 111.8(4) . . ?
C24B C21B C4B 110.1(4) . . ?
C23B C21B C4B 111.4(4) . . ?
C21B C22B H22D 109.5 . . ?
C21B C22B H22E 109.5 . . ?
H22D C22B H22E 109.5 . . ?
C21B C22B H22F 109.5 . . ?
H22D C22B H22F 109.5 . . ?
H22E C22B H22F 109.5 . . ?
C21B C23B H23D 109.5 . . ?
C21B C23B H23E 109.5 . . ?
H23D C23B H23E 109.5 . . ?
C21B C23B H23F 109.5 . . ?
H23D C23B H23F 109.5 . . ?
H23E C23B H23F 109.5 . . ?
C21B C24B H24D 109.5 . . ?
C21B C24B H24E 109.5 . . ?
H24D C24B H24E 109.5 . . ?
C21B C24B H24F 109.5 . . ?
H24D C24B H24F 109.5 . . ?
H24E C24B H24F 109.5 . . ?
O2B C25B C26B 125.0(4) . . ?
O2B C25B C40B 118.0(4) . . ?
C26B C25B C40B 116.9(4) . . ?
O2B C25B Yb1B 36.91(19) . . ?
C26B C25B Yb1B 160.5(3) . . ?
C40B C25B Yb1B 81.9(3) . . ?
C25B C26B C27B 117.3(4) . . ?
C25B C26B C41B 120.4(4) . . ?
C27B C26B C41B 122.2(4) . . ?
C28B C27B C26B 127.7(4) . . ?
C28B C27B H27B 116.1 . . ?
C26B C27B H27B 116.1 . . ?
C27B C28B C29B 115.7(4) . . ?
C27B C28B C45B 122.1(4) . . ?
C29B C28B C45B 122.0(4) . . ?
C30B C29B C40B 114.8(4) . . ?
C30B C29B C28B 127.2(4) . . ?
C40B C29B C28B 118.0(4) . . ?
C31B C30B C29B 121.7(4) . . ?
C31B C30B H30B 119.1 . . ?
C29B C30B H30B 119.1 . . ?
C30B C31B C39B 118.4(4) . . ?
C30B C31B C32B 123.3(4) . . ?
C39B C31B C32B 118.2(4) . . ?
C33B C32B C31B 120.9(4) . . ?
C33B C32B H32B 119.6 . . ?
C31B C32B H32B 119.6 . . ?
C32B C33B C34B 121.7(4) . . ?
C32B C33B H33B 119.1 . . ?
C34B C33B H33B 119.1 . . ?
C35B C34B C38B 117.1(4) . . ?
C35B C34B C33B 123.4(4) . . ?
C38B C34B C33B 119.5(4) . . ?
C36B C35B C34B 119.2(4) . . ?
C36B C35B H35B 120.4 . . ?
C34B C35B H35B 120.4 . . ?
C35B C36B C37B 119.4(4) . . ?
C35B C36B H36B 120.3 . . ?
C37B C36B H36B 120.3 . . ?
N4B C37B C36B 123.8(4) . . ?
N4B C37B H37B 118.1 . . ?
C36B C37B H37B 118.1 . . ?
N4B C38B C34B 123.3(4) . . ?
N4B C38B C39B 118.9(4) . . ?
C34B C38B C39B 117.9(4) . . ?
N3B C39B C31B 121.5(4) . . ?
N3B C39B C38B 117.2(4) . . ?
C31B C39B C38B 121.3(4) . . ?
N3B C40B C29B 123.0(4) . . ?
N3B C40B C25B 113.3(4) . . ?
C29B C40B C25B 123.7(4) . . ?
C26B C41B C43B 112.9(4) . . ?
C26B C41B C44B 110.0(4) . . ?
C43B C41B C44B 107.9(4) . . ?
C26B C41B C42B 109.7(4) . . ?
C43B C41B C42B 107.1(4) . . ?
C44B C41B C42B 109.2(4) . . ?
C41B C42B H42D 109.5 . . ?
C41B C42B H42E 109.5 . . ?
H42D C42B H42E 109.5 . . ?
C41B C42B H42F 109.5 . . ?
H42D C42B H42F 109.5 . . ?
H42E C42B H42F 109.5 . . ?
C41B C43B H43D 109.5 . . ?
C41B C43B H43E 109.5 . . ?
H43D C43B H43E 109.5 . . ?
C41B C43B H43F 109.5 . . ?
H43D C43B H43F 109.5 . . ?
H43E C43B H43F 109.5 . . ?
C41B C44B H44D 109.5 . . ?
C41B C44B H44E 109.5 . . ?
H44D C44B H44E 109.5 . . ?
C41B C44B H44F 109.5 . . ?
H44D C44B H44F 109.5 . . ?
H44E C44B H44F 109.5 . . ?
C47B C45B C46B 105.8(4) . . ?
C47B C45B C28B 112.0(5) . . ?
C46B C45B C28B 112.3(4) . . ?
C47B C45B C48B 112.2(5) . . ?
C46B C45B C48B 105.8(5) . . ?
C28B C45B C48B 108.6(4) . . ?
C45B C46B H46D 109.5 . . ?
C45B C46B H46E 109.5 . . ?
H46D C46B H46E 109.5 . . ?
C45B C46B H46F 109.5 . . ?
H46D C46B H46F 109.5 . . ?
H46E C46B H46F 109.5 . . ?
C45B C47B H47D 109.5 . . ?
C45B C47B H47E 109.5 . . ?
H47D C47B H47E 109.5 . . ?
C45B C47B H47F 109.5 . . ?
H47D C47B H47F 109.5 . . ?
H47E C47B H47F 109.5 . . ?
C45B C48B H48D 109.5 . . ?
C45B C48B H48E 109.5 . . ?
H48D C48B H48E 109.5 . . ?
C45B C48B H48F 109.5 . . ?
H48D C48B H48F 109.5 . . ?
H48E C48B H48F 109.5 . . ?
O3B C49B C50B 125.4(4) . . ?
O3B C49B C64B 116.7(4) . . ?
C50B C49B C64B 117.9(4) . . ?
C49B C50B C51B 118.1(4) . . ?
C49B C50B C65B 119.8(4) . . ?
C51B C50B C65B 122.0(4) . . ?
C52B C51B C50B 127.0(4) . . ?
C52B C51B H51B 116.5 . . ?
C50B C51B H51B 116.5 . . ?
C51B C52B C53B 116.0(4) . . ?
C51B C52B C69B 120.8(4) . . ?
C53B C52B C69B 123.3(4) . . ?
C54B C53B C52B 126.6(4) . . ?
C54B C53B C64B 115.1(4) . . ?
C52B C53B C64B 118.3(4) . . ?
C55B C54B C53B 121.7(4) . . ?
C55B C54B H54B 119.2 . . ?
C53B C54B H54B 119.2 . . ?
C54B C55B C63B 118.0(4) . . ?
C54B C55B C56B 123.4(4) . . ?
C63B C55B C56B 118.6(4) . . ?
C57B C56B C55B 121.6(4) . . ?
C57B C56B H56B 119.2 . . ?
C55B C56B H56B 119.2 . . ?
C56B C57B C58B 121.5(4) . . ?
C56B C57B H57B 119.2 . . ?
C58B C57B H57B 119.2 . . ?
C59B C58B C62B 118.4(4) . . ?
C59B C58B C57B 122.4(4) . . ?
C62B C58B C57B 119.2(4) . . ?
C60B C59B C58B 118.9(5) . . ?
C60B C59B H59B 120.6 . . ?
C58B C59B H59B 120.6 . . ?
C59B C60B C61B 118.9(4) . . ?
C59B C60B H60B 120.5 . . ?
C61B C60B H60B 120.5 . . ?
N6B C61B C60B 123.8(4) . . ?
N6B C61B H61B 118.1 . . ?
C60B C61B H61B 118.1 . . ?
N6B C62B C58B 123.2(4) . . ?
N6B C62B C63B 117.4(4) . . ?
C58B C62B C63B 119.4(4) . . ?
N5B C63B C55B 122.1(4) . . ?
N5B C63B C62B 118.2(4) . . ?
C55B C63B C62B 119.7(4) . . ?
N5B C64B C53B 123.7(4) . . ?
N5B C64B C49B 113.6(4) . . ?
C53B C64B C49B 122.7(4) . . ?
C67B C65B C66B 108.7(4) . . ?
C67B C65B C68B 107.4(4) . . ?
C66B C65B C68B 110.8(4) . . ?
C67B C65B C50B 112.6(4) . . ?
C66B C65B C50B 108.8(4) . . ?
C68B C65B C50B 108.6(4) . . ?
C65B C66B H66D 109.5 . . ?
C65B C66B H66E 109.5 . . ?
H66D C66B H66E 109.5 . . ?
C65B C66B H66F 109.5 . . ?
H66D C66B H66F 109.5 . . ?
H66E C66B H66F 109.5 . . ?
C65B C67B H67D 109.5 . . ?
C65B C67B H67E 109.5 . . ?
H67D C67B H67E 109.5 . . ?
C65B C67B H67F 109.5 . . ?
H67D C67B H67F 109.5 . . ?
H67E C67B H67F 109.5 . . ?
C65B C68B H68D 109.5 . . ?
C65B C68B H68E 109.5 . . ?
H68D C68B H68E 109.5 . . ?
C65B C68B H68F 109.5 . . ?
H68D C68B H68F 109.5 . . ?
H68E C68B H68F 109.5 . . ?
C72B C69B C52B 111.7(4) . . ?
C72B C69B C70B 106.2(4) . . ?
C52B C69B C70B 111.0(4) . . ?
C72B C69B C71B 105.7(4) . . ?
C52B C69B C71B 110.6(4) . . ?
C70B C69B C71B 111.5(4) . . ?
C69B C70B H70G 109.5 . . ?
C69B C70B H70H 109.5 . . ?
H70G C70B H70H 109.5 . . ?
C69B C70B H70I 109.5 . . ?
H70G C70B H70I 109.5 . . ?
H70H C70B H70I 109.5 . . ?
C69B C71B H71G 109.5 . . ?
C69B C71B H71H 109.5 . . ?
H71G C71B H71H 109.5 . . ?
C69B C71B H71I 109.5 . . ?
H71G C71B H71I 109.5 . . ?
H71H C71B H71I 109.5 . . ?
C69B C72B H72G 109.5 . . ?
C69B C72B H72H 109.5 . . ?
H72G C72B H72H 109.5 . . ?
C69B C72B H72I 109.5 . . ?
H72G C72B H72I 109.5 . . ?
H72H C72B H72I 109.5 . . ?

loop_
_geom_bond_atom_site_label_1
_geom_bond_atom_site_label_2
_geom_bond_distance
_geom_bond_site_symmetry_2
_geom_bond_publ_flag
Yb1A O2A 2.242(3) . ?
Yb1A O1A 2.252(3) . ?
Yb1A O3A 2.268(3) . ?
Yb1A N3A 2.448(3) . ?
Yb1A N1A 2.473(3) . ?
Yb1A N5A 2.584(3) . ?
Yb1A N2A 2.601(4) . ?
Yb1A N4A 2.605(3) . ?
Yb1A N6A 2.697(4) . ?
Yb1A C25A 3.139(4) . ?
Yb1A C1A 3.202(5) . ?
O1A C1A 1.318(5) . ?
O2A C25A 1.304(5) . ?
O3A C49A 1.295(5) . ?
N1A C15A 1.333(5) . ?
N1A C16A 1.346(5) . ?
N2A C13A 1.322(6) . ?
N2A C14A 1.362(5) . ?
N3A C39A 1.333(5) . ?
N3A C40A 1.345(5) . ?
N4A C37A 1.333(5) . ?
N4A C38A 1.368(5) . ?
N5A C63A 1.333(5) . ?
N5A C64A 1.345(5) . ?
N6A C61A 1.318(6) . ?
N6A C62A 1.358(5) . ?
C1A C2A 1.391(6) . ?
C1A C16A 1.430(6) . ?
C2A C3A 1.409(6) . ?
C2A C17A 1.535(6) . ?
C3A C4A 1.395(6) . ?
C3A H3AA 0.9500 . ?
C4A C5A 1.429(6) . ?
C4A C21A 1.546(6) . ?
C5A C6A 1.408(6) . ?
C5A C16A 1.456(6) . ?
C6A C7A 1.373(6) . ?
C6A H6AA 0.9500 . ?
C7A C15A 1.428(6) . ?
C7A C8A 1.442(6) . ?
C8A C9A 1.341(7) . ?
C8A H8AA 0.9500 . ?
C9A C10A 1.438(6) . ?
C9A H9AA 0.9500 . ?
C10A C11A 1.387(7) . ?
C10A C14A 1.409(6) . ?
C11A C12A 1.360(6) . ?
C11A H11A 0.9500 . ?
C12A C13A 1.407(6) . ?
C12A H12A 0.9500 . ?
C13A H13A 0.9500 . ?
C14A C15A 1.434(6) . ?
C17A C18A 1.539(6) . ?
C17A C20A 1.540(7) . ?
C17A C19A 1.546(6) . ?
C18A H18A 0.9800 . ?
C18A H18B 0.9800 . ?
C18A H18C 0.9800 . ?
C19A H19A 0.9800 . ?
C19A H19B 0.9800 . ?
C19A H19C 0.9800 . ?
C20A H20A 0.9800 . ?
C20A H20B 0.9800 . ?
C20A H20C 0.9800 . ?
C21A C24A 1.531(7) . ?
C21A C22A 1.537(7) . ?
C21A C23A 1.558(7) . ?
C22A H22A 0.9800 . ?
C22A H22B 0.9800 . ?
C22A H22C 0.9800 . ?
C23A H23A 0.9800 . ?
C23A H23B 0.9800 . ?
C23A H23C 0.9800 . ?
C24A H24A 0.9800 . ?
C24A H24B 0.9800 . ?
C24A H24C 0.9800 . ?
C25A C26A 1.391(6) . ?
C25A C40A 1.447(6) . ?
C26A C27A 1.424(6) . ?
C26A C41A 1.529(6) . ?
C27A C28A 1.371(6) . ?
C27A H27A 0.9500 . ?
C28A C29A 1.431(6) . ?
C28A C45A 1.544(6) . ?
C29A C30A 1.398(6) . ?
C29A C40A 1.432(6) . ?
C30A C31A 1.380(6) . ?
C30A H30A 0.9500 . ?
C31A C39A 1.412(6) . ?
C31A C32A 1.442(6) . ?
C32A C33A 1.342(7) . ?
C32A H32A 0.9500 . ?
C33A C34A 1.443(6) . ?
C33A H33A 0.9500 . ?
C34A C38A 1.398(6) . ?
C34A C35A 1.408(6) . ?
C35A C36A 1.376(6) . ?
C35A H35A 0.9500 . ?
C36A C37A 1.381(6) . ?
C36A H36A 0.9500 . ?
C37A H37A 0.9500 . ?
C38A C39A 1.444(6) . ?
C41A C44A 1.529(6) . ?
C41A C43A 1.536(7) . ?
C41A C42A 1.553(6) . ?
C42A H42A 0.9800 . ?
C42A H42B 0.9800 . ?
C42A H42C 0.9800 . ?
C43A H43A 0.9800 . ?
C43A H43B 0.9800 . ?
C43A H43C 0.9800 . ?
C44A H44A 0.9800 . ?
C44A H44B 0.9800 . ?
C44A H44C 0.9800 . ?
C45A C47A 1.536(6) . ?
C45A C46A 1.537(6) . ?
C45A C48A 1.541(6) . ?
C46A H46A 0.9800 . ?
C46A H46B 0.9800 . ?
C46A H46C 0.9800 . ?
C47A H47A 0.9800 . ?
C47A H47B 0.9800 . ?
C47A H47C 0.9800 . ?
C48A H48A 0.9800 . ?
C48A H48B 0.9800 . ?
C48A H48C 0.9800 . ?
C49A C50A 1.393(6) . ?
C49A C64A 1.450(6) . ?
C50A C51A 1.406(6) . ?
C50A C65A 1.539(6) . ?
C51A C52A 1.384(7) . ?
C51A H51A 0.9500 . ?
C52A C53A 1.427(6) . ?
C52A C69C 1.558(8) . ?
C52A C69A 1.575(9) . ?
C53A C54A 1.402(6) . ?
C53A C64A 1.440(6) . ?
C54A C55A 1.372(6) . ?
C54A H54A 0.9500 . ?
C55A C63A 1.427(6) . ?
C55A C56A 1.444(6) . ?
C56A C57A 1.343(6) . ?
C56A H56A 0.9500 . ?
C57A C58A 1.442(6) . ?
C57A H57A 0.9500 . ?
C58A C59A 1.400(7) . ?
C58A C62A 1.413(6) . ?
C59A C60A 1.363(7) . ?
C59A H59A 0.9500 . ?
C60A C61A 1.401(7) . ?
C60A H60A 0.9500 . ?
C61A H61A 0.9500 . ?
C62A C63A 1.450(6) . ?
C65A C68A 1.526(7) . ?
C65A C66A 1.535(6) . ?
C65A C67A 1.548(6) . ?
C66A H66A 0.9800 . ?
C66A H66B 0.9800 . ?
C66A H66C 0.9800 . ?
C67A H67A 0.9800 . ?
C67A H67B 0.9800 . ?
C67A H67C 0.9800 . ?
C68A H68A 0.9800 . ?
C68A H68B 0.9800 . ?
C68A H68C 0.9800 . ?
C69A C70A 1.526(11) . ?
C69A C72A 1.578(11) . ?
C69A C71A 1.722(10) . ?
C70A H70A 0.9800 . ?
C70A H70B 0.9800 . ?
C70A H70C 0.9800 . ?
C71A H71A 0.9800 . ?
C71A H71B 0.9800 . ?
C71A H71C 0.9800 . ?
C72A H72A 0.9800 . ?
C72A H72B 0.9800 . ?
C72A H72C 0.9800 . ?
C69C C70C 1.521(11) . ?
C69C C72C 1.573(11) . ?
C69C C71C 1.713(9) . ?
C70C H70D 0.9800 . ?
C70C H70E 0.9800 . ?
C70C H70F 0.9800 . ?
C71C H71D 0.9800 . ?
C71C H71E 0.9800 . ?
C71C H71F 0.9800 . ?
C72C H72D 0.9800 . ?
C72C H72E 0.9800 . ?
C72C H72F 0.9800 . ?
Yb1B O1B 2.238(3) . ?
Yb1B O2B 2.252(3) . ?
Yb1B O3B 2.257(3) . ?
Yb1B N3B 2.434(3) . ?
Yb1B N1B 2.476(3) . ?
Yb1B N5B 2.562(3) . ?
Yb1B N2B 2.602(3) . ?
Yb1B N4B 2.610(3) . ?
Yb1B N6B 2.688(4) . ?
Yb1B C25B 3.149(5) . ?
Yb1B C1B 3.182(5) . ?
O1B C1B 1.301(5) . ?
O2B C25B 1.295(5) . ?
O3B C49B 1.304(5) . ?
N1B C15B 1.328(5) . ?
N1B C16B 1.345(5) . ?
N2B C13B 1.326(6) . ?
N2B C14B 1.367(6) . ?
N3B C39B 1.332(5) . ?
N3B C40B 1.353(5) . ?
N4B C37B 1.327(5) . ?
N4B C38B 1.354(5) . ?
N5B C63B 1.331(5) . ?
N5B C64B 1.356(5) . ?
N6B C61B 1.329(6) . ?
N6B C62B 1.360(5) . ?
C1B C2B 1.387(6) . ?
C1B C16B 1.457(6) . ?
C2B C3B 1.426(6) . ?
C2B C17B 1.537(6) . ?
C3B C4B 1.375(6) . ?
C3B H3BA 0.9500 . ?
C4B C5B 1.435(6) . ?
C4B C21B 1.545(6) . ?
C5B C6B 1.412(6) . ?
C5B C16B 1.436(6) . ?
C6B C7B 1.380(6) . ?
C6B H6BA 0.9500 . ?
C7B C15B 1.415(6) . ?
C7B C8B 1.434(6) . ?
C8B C9B 1.323(6) . ?
C8B H8BA 0.9500 . ?
C9B C10B 1.441(6) . ?
C9B H9BA 0.9500 . ?
C10B C11B 1.404(6) . ?
C10B C14B 1.407(6) . ?
C11B C12B 1.362(6) . ?
C11B H11B 0.9500 . ?
C12B C13B 1.402(6) . ?
C12B H12B 0.9500 . ?
C13B H13B 0.9500 . ?
C14B C15B 1.442(6) . ?
C17B C18B 1.518(6) . ?
C17B C20B 1.542(6) . ?
C17B C19B 1.551(6) . ?
C18B H18D 0.9800 . ?
C18B H18E 0.9800 . ?
C18B H18F 0.9800 . ?
C19B H19D 0.9800 . ?
C19B H19E 0.9800 . ?
C19B H19F 0.9800 . ?
C20B H20D 0.9800 . ?
C20B H20E 0.9800 . ?
C20B H20F 0.9800 . ?
C21B C22B 1.531(6) . ?
C21B C24B 1.542(6) . ?
C21B C23B 1.544(7) . ?
C22B H22D 0.9800 . ?
C22B H22E 0.9800 . ?
C22B H22F 0.9800 . ?
C23B H23D 0.9800 . ?
C23B H23E 0.9800 . ?
C23B H23F 0.9800 . ?
C24B H24D 0.9800 . ?
C24B H24E 0.9800 . ?
C24B H24F 0.9800 . ?
C25B C26B 1.403(6) . ?
C25B C40B 1.443(6) . ?
C26B C27B 1.418(6) . ?
C26B C41B 1.526(6) . ?
C27B C28B 1.370(6) . ?
C27B H27B 0.9500 . ?
C28B C29B 1.443(6) . ?
C28B C45B 1.535(7) . ?
C29B C30B 1.419(6) . ?
C29B C40B 1.424(6) . ?
C30B C31B 1.381(6) . ?
C30B H30B 0.9500 . ?
C31B C39B 1.405(6) . ?
C31B C32B 1.444(6) . ?
C32B C33B 1.350(7) . ?
C32B H32B 0.9500 . ?
C33B C34B 1.437(6) . ?
C33B H33B 0.9500 . ?
C34B C35B 1.405(6) . ?
C34B C38B 1.416(6) . ?
C35B C36B 1.368(6) . ?
C35B H35B 0.9500 . ?
C36B C37B 1.389(6) . ?
C36B H36B 0.9500 . ?
C37B H37B 0.9500 . ?
C38B C39B 1.451(6) . ?
C41B C43B 1.543(6) . ?
C41B C44B 1.544(6) . ?
C41B C42B 1.550(6) . ?
C42B H42D 0.9800 . ?
C42B H42E 0.9800 . ?
C42B H42F 0.9800 . ?
C43B H43D 0.9800 . ?
C43B H43E 0.9800 . ?
C43B H43F 0.9800 . ?
C44B H44D 0.9800 . ?
C44B H44E 0.9800 . ?
C44B H44F 0.9800 . ?
C45B C47B 1.522(7) . ?
C45B C46B 1.524(7) . ?
C45B C48B 1.559(8) . ?
C46B H46D 0.9800 . ?
C46B H46E 0.9800 . ?
C46B H46F 0.9800 . ?
C47B H47D 0.9800 . ?
C47B H47E 0.9800 . ?
C47B H47F 0.9800 . ?
C48B H48D 0.9800 . ?
C48B H48E 0.9800 . ?
C48B H48F 0.9800 . ?
C49B C50B 1.360(6) . ?
C49B C64B 1.447(6) . ?
C50B C51B 1.420(6) . ?
C50B C65B 1.550(6) . ?
C51B C52B 1.373(6) . ?
C51B H51B 0.9500 . ?
C52B C53B 1.427(6) . ?
C52B C69B 1.544(6) . ?
C53B C54B 1.412(6) . ?
C53B C64B 1.432(6) . ?
C54B C55B 1.394(6) . ?
C54B H54B 0.9500 . ?
C55B C63B 1.422(6) . ?
C55B C56B 1.446(6) . ?
C56B C57B 1.329(6) . ?
C56B H56B 0.9500 . ?
C57B C58B 1.442(6) . ?
C57B H57B 0.9500 . ?
C58B C59B 1.387(6) . ?
C58B C62B 1.414(6) . ?
C59B C60B 1.382(6) . ?
C59B H59B 0.9500 . ?
C60B C61B 1.409(6) . ?
C60B H60B 0.9500 . ?
C61B H61B 0.9500 . ?
C62B C63B 1.443(6) . ?
C65B C67B 1.525(7) . ?
C65B C66B 1.542(7) . ?
C65B C68B 1.549(7) . ?
C66B H66D 0.9800 . ?
C66B H66E 0.9800 . ?
C66B H66F 0.9800 . ?
C67B H67D 0.9800 . ?
C67B H67E 0.9800 . ?
C67B H67F 0.9800 . ?
C68B H68D 0.9800 . ?
C68B H68E 0.9800 . ?
C68B H68F 0.9800 . ?
C69B C72B 1.539(7) . ?
C69B C70B 1.550(7) . ?
C69B C71B 1.555(7) . ?
C70B H70G 0.9800 . ?
C70B H70H 0.9800 . ?
C70B H70I 0.9800 . ?
C71B H71G 0.9800 . ?
C71B H71H 0.9800 . ?
C71B H71I 0.9800 . ?
C72B H72G 0.9800 . ?
C72B H72H 0.9800 . ?
C72B H72I 0.9800 . ?
